data_7238515
loop_
_publ_author_name
'Antonova, Elena'
'N\"ather, Christian'
'Bensch, Wolfgang'

_publ_section_title
;
 Assembly of [V15Sb6O42(H2O)]6&#x2212; cluster shells into higher
 dimensional aggregates via weak Sb&#x22EF;N/Sb&#x22EF;O intercluster
 interactions and a new polyoxovanadate with a discrete
 [V16Sb4O42(H2O)]8&#x2212; cluster shell
;
_journal_issue 20
_journal_name_full CrystEngComm
_journal_page_first 6853
_journal_paper_doi 10.1039/c2ce25896j
_journal_volume 14
_journal_year 2012
_chemical_formula_moiety 'Co C8 N6 H26,O42 Sb6 V15 Co C18 N12 H64,O42 Sb6 V15, 13H2O'
_chemical_formula_sum 'C62 H214 Co6 N42 O97 Sb12 V30'
_chemical_formula_weight 6443.53
_space_group_IT_number 14
_space_group_name_Hall '-P 2yn'
_space_group_name_H-M_alt 'P 1 21/n 1'
_symmetry_cell_setting monoclinic
_symmetry_space_group_name_H-M 'P 1 21/n 1'
_atom_sites_solution_hydrogens geom
_atom_sites_solution_primary direct
_atom_sites_solution_secondary difmap
_audit_creation_method SHELXL-97
_cell_angle_alpha 90.00
_cell_angle_beta 113.717(4)
_cell_angle_gamma 90.00
_cell_formula_units_Z 4
_cell_length_a 27.8795(11)
_cell_length_b 22.9567(9)
_cell_length_c 32.2932(13)
_cell_measurement_reflns_used 83827
_cell_measurement_temperature 170(2)
_cell_measurement_theta_max 48.3
_cell_measurement_theta_min 3.4
_cell_volume 18922.8(14)
_computing_cell_refinement 'STOE-IPDS Program Package'
_computing_data_collection 'STOE-IPDS Program Package'
_computing_data_reduction 'STOE-IPDS Program Package'
_computing_molecular_graphics 'Bruker SHELXTL'
_computing_publication_material 'Bruker SHELXTL'
_computing_structure_refinement 'SHELXL-97 (Sheldrick, 1997)'
_computing_structure_solution 'SHELXS-97 (Sheldrick, 1990)'
_diffrn_ambient_temperature 170(2)
_diffrn_measured_fraction_theta_full 0.985
_diffrn_measured_fraction_theta_max 0.985
_diffrn_measurement_device_type 'Stoe Imaging Plate Diffraction System'
_diffrn_measurement_method '\f scans'
_diffrn_radiation_monochromator graphite
_diffrn_radiation_source 'fine-focus sealed tube'
_diffrn_radiation_type MoK\a
_diffrn_radiation_wavelength 0.71073
_diffrn_reflns_av_R_equivalents 0.0514
_diffrn_reflns_av_sigmaI/netI 0.0571
_diffrn_reflns_limit_h_max 31
_diffrn_reflns_limit_h_min -29
_diffrn_reflns_limit_k_max 26
_diffrn_reflns_limit_k_min -23
_diffrn_reflns_limit_l_max 36
_diffrn_reflns_limit_l_min -36
_diffrn_reflns_number 82381
_diffrn_reflns_theta_full 24.12
_diffrn_reflns_theta_max 24.12
_diffrn_reflns_theta_min 1.71
_diffrn_standards_decay_% none
_exptl_absorpt_coefficient_mu 3.685
_exptl_absorpt_correction_T_max 0.2084
_exptl_absorpt_correction_T_min 0.1742
_exptl_absorpt_correction_type numerical
_exptl_absorpt_process_details 'X-Shape (STOE & CIE, 1998)'
_exptl_crystal_colour brown
_exptl_crystal_density_diffrn 2.262
_exptl_crystal_density_method 'not measured'
_exptl_crystal_description rods
_exptl_crystal_F_000 12480
_exptl_crystal_size_max 0.25
_exptl_crystal_size_mid 0.23
_exptl_crystal_size_min 0.21
_refine_diff_density_max 3.855
_refine_diff_density_min -2.575
_refine_diff_density_rms 0.200
_refine_ls_extinction_method none
_refine_ls_goodness_of_fit_ref 0.966
_refine_ls_hydrogen_treatment none
_refine_ls_matrix_type full
_refine_ls_number_parameters 2169
_refine_ls_number_reflns 29704
_refine_ls_number_restraints 7
_refine_ls_restrained_S_all 0.967
_refine_ls_R_factor_all 0.0730
_refine_ls_R_factor_gt 0.0470
_refine_ls_shift/su_max 0.003
_refine_ls_shift/su_mean 0.000
_refine_ls_structure_factor_coef Fsqd
_refine_ls_weighting_details 'calc w=1/[\s^2^(Fo^2^)+(0.0861P)^2^+0.0000P] where P=(Fo^2^+2Fc^2^)/3'
_refine_ls_weighting_scheme calc
_refine_ls_wR_factor_gt 0.1198
_refine_ls_wR_factor_ref 0.1315
_reflns_number_gt 21252
_reflns_number_total 29704
_reflns_threshold_expression >2sigma(I)
_cod_data_source_file c2ce25896j.txt
_cod_data_source_block ea428a
_cod_original_cell_volume 18922.7(13)
_cod_original_sg_symbol_H-M P21/n
_cod_database_code 7238515

loop_
_symmetry_equiv_pos_as_xyz
'x, y, z'
'-x+1/2, y+1/2, -z+1/2'
'-x, -y, -z'
'x-1/2, -y-1/2, z-1/2'

loop_
_atom_site_label
_atom_site_type_symbol
_atom_site_fract_x
_atom_site_fract_y
_atom_site_fract_z
_atom_site_U_iso_or_equiv
_atom_site_adp_type
_atom_site_occupancy
_atom_site_symmetry_multiplicity
_atom_site_calc_flag
_atom_site_refinement_flags
Sb1 Sb 1.19129(2) 0.36089(2) 0.323321(17) 0.01394(13) Uani 1 1 d .
Sb2 Sb 1.27530(2) 0.35674(2) 0.264547(17) 0.01301(13) Uani 1 1 d .
Sb3 Sb 1.28594(2) 0.59022(2) 0.463948(17) 0.01375(13) Uani 1 1 d .
Sb4 Sb 1.22041(2) 0.70915(2) 0.394900(18) 0.01561(13) Uani 1 1 d .
Sb5 Sb 1.22363(2) 0.61111(3) 0.151819(18) 0.01719(13) Uani 1 1 d .
Sb6 Sb 1.31275(2) 0.70675(3) 0.233215(19) 0.01676(13) Uani 1 1 d .
Sb7 Sb 1.31747(2) 1.24996(2) -0.261545(18) 0.01539(13) Uani 1 1 d .
Sb8 Sb 1.22222(2) 1.16133(3) -0.344474(18) 0.01831(14) Uani 1 1 d .
Sb9 Sb 1.30133(2) 1.12486(3) -0.027982(18) 0.01571(13) Uani 1 1 d .
Sb10 Sb 1.23490(2) 1.25001(2) -0.091366(18) 0.01554(13) Uani 1 1 d .
Sb11 Sb 1.18734(2) 0.90877(3) -0.17522(2) 0.01893(14) Uani 1 1 d .
Sb12 Sb 1.26641(2) 0.89924(3) -0.238284(18) 0.01658(13) Uani 1 1 d .
V1 V 1.36253(6) 1.00159(6) -0.19239(4) 0.0131(3) Uani 1 1 d .
V2 V 1.17786(6) 0.68812(6) 0.22938(5) 0.0145(3) Uani 1 1 d .
V3 V 1.36591(5) 0.46385(6) 0.30983(4) 0.0109(3) Uani 1 1 d .
V4 V 1.38167(5) 0.62336(6) 0.32772(4) 0.0126(3) Uani 1 1 d .
V5 V 1.33915(6) 1.09235(6) -0.25909(4) 0.0138(3) Uani 1 1 d .
V6 V 1.38569(5) 1.16001(6) -0.17092(4) 0.0131(3) Uani 1 1 d .
V7 V 1.35011(6) 0.66236(6) 0.39822(4) 0.0135(3) Uani 1 1 d .
V8 V 1.13238(5) 0.56802(6) 0.19382(4) 0.0136(3) Uani 1 1 d .
V9 V 1.13763(5) 0.65321(6) 0.29353(4) 0.0131(3) Uani 1 1 d .
V10 V 1.18398(6) 1.23618(6) -0.26182(5) 0.0142(3) Uani 1 1 d .
V11 V 1.34374(6) 0.55093(6) 0.24159(5) 0.0142(3) Uani 1 1 d .
V12 V 1.12084(5) 0.49140(6) 0.29063(4) 0.0124(3) Uani 1 1 d .
V13 V 1.12182(6) 1.04212(6) -0.20214(5) 0.0159(3) Uani 1 1 d .
V14 V 1.23608(5) 0.46861(6) 0.40085(4) 0.0116(3) Uani 1 1 d .
V15 V 1.15396(6) 0.44673(6) 0.21718(4) 0.0146(3) Uani 1 1 d .
V16 V 1.36697(5) 0.53111(6) 0.41593(4) 0.0107(3) Uani 1 1 d .
V17 V 1.14902(6) 0.99580(7) -0.27841(5) 0.0184(3) Uani 1 1 d .
V18 V 1.35840(6) 1.19660(6) -0.09842(4) 0.0145(3) Uani 1 1 d .
V19 V 1.32454(5) 0.42217(6) 0.37963(4) 0.0114(3) Uani 1 1 d .
V20 V 1.16785(6) 1.11084(6) -0.12042(5) 0.0156(3) Uani 1 1 d .
V21 V 1.32527(6) 0.95787(6) -0.12084(5) 0.0155(3) Uani 1 1 d .
V22 V 1.14502(6) 1.20153(6) -0.19620(5) 0.0143(3) Uani 1 1 d .
V23 V 1.26926(6) 0.72123(6) 0.31561(5) 0.0152(3) Uani 1 1 d .
V24 V 1.13407(6) 1.11865(6) -0.29896(5) 0.0161(3) Uani 1 1 d .
V25 V 1.24165(6) 1.01367(7) -0.09545(5) 0.0159(3) Uani 1 1 d .
V26 V 1.24141(6) 1.02187(6) -0.30150(5) 0.0160(3) Uani 1 1 d .
V27 V 1.15669(5) 0.56472(6) 0.36954(4) 0.0132(3) Uani 1 1 d .
V28 V 1.27790(6) 1.26229(6) -0.17558(5) 0.0140(3) Uani 1 1 d .
V29 V 1.37515(6) 1.06492(6) -0.08197(4) 0.0141(3) Uani 1 1 d .
V30 V 1.24746(6) 0.47623(6) 0.19806(4) 0.0141(3) Uani 1 1 d .
O1 O 1.1817(2) 0.6275(3) 0.18663(19) 0.0202(14) Uani 1 1 d .
O2 O 1.0795(2) 0.5714(3) 0.14784(19) 0.0225(14) Uani 1 1 d .
O3 O 1.3089(2) 0.4838(2) 0.41320(18) 0.0134(12) Uani 1 1 d .
O4 O 1.1318(2) 0.6291(3) 0.23468(18) 0.0155(13) Uani 1 1 d .
O5 O 1.1739(2) 1.0546(3) -0.30887(19) 0.0200(14) Uani 1 1 d .
O6 O 1.2698(2) 0.6790(3) 0.17168(19) 0.0201(14) Uani 1 1 d .
O7 O 1.2465(3) 0.4437(3) 0.15359(19) 0.0254(15) Uani 1 1 d .
O8 O 1.4104(2) 0.9649(3) -0.19556(19) 0.0208(14) Uani 1 1 d .
O9 O 1.1587(2) 0.4240(3) 0.27718(17) 0.0182(13) Uani 1 1 d .
O10 O 1.2373(3) 0.9900(3) -0.3476(2) 0.0274(16) Uani 1 1 d .
O11 O 1.3156(2) 0.4062(3) 0.31665(17) 0.0151(13) Uani 1 1 d .
O12 O 1.1838(2) 1.1932(3) -0.12893(18) 0.0162(13) Uani 1 1 d .
O13 O 1.2303(2) 0.4296(3) 0.44006(19) 0.0221(14) Uani 1 1 d .
O14 O 1.2749(2) 1.2048(3) -0.03658(18) 0.0204(14) Uani 1 1 d .
O15 O 1.2479(2) 0.4125(3) 0.35964(19) 0.0169(13) Uani 1 1 d .
O16 O 1.1199(2) 0.5742(3) 0.30512(18) 0.0154(13) Uani 1 1 d .
O17 O 1.4443(2) 1.1827(3) -0.1622(2) 0.0239(15) Uani 1 1 d .
O18 O 1.4278(2) 1.0477(3) -0.03769(18) 0.0186(13) Uani 1 1 d .
O19 O 1.0805(3) 1.1266(3) -0.3441(2) 0.0267(15) Uani 1 1 d .
O20 O 1.3308(2) 0.5999(2) 0.43090(18) 0.0157(13) Uani 1 1 d .
O21 O 1.4382(2) 0.6518(3) 0.3376(2) 0.0229(14) Uani 1 1 d .
O22 O 1.3167(2) 1.0186(3) -0.08250(19) 0.0180(13) Uani 1 1 d .
O23 O 1.1851(2) 1.1760(3) -0.30589(19) 0.0182(13) Uani 1 1 d .
O24 O 1.3879(2) 1.1289(3) -0.11454(18) 0.0182(13) Uani 1 1 d .
O25 O 1.1190(2) 1.0621(3) -0.2612(2) 0.0202(14) Uani 1 1 d .
O26 O 1.2764(3) 0.7908(3) 0.3174(2) 0.0292(16) Uani 1 1 d .
O27 O 1.2884(2) 1.3314(3) -0.1676(2) 0.0245(15) Uani 1 1 d .
O28 O 1.2673(2) 1.1013(3) -0.30403(19) 0.0192(13) Uani 1 1 d .
O29 O 1.1718(2) 1.0317(3) -0.13985(19) 0.0174(13) Uani 1 1 d .
O30 O 1.3402(2) 0.6313(3) 0.26060(19) 0.0198(14) Uani 1 1 d .
O31 O 1.4155(2) 0.4271(3) 0.31001(18) 0.0179(13) Uani 1 1 d .
O32 O 1.3822(2) 0.5449(3) 0.30596(18) 0.0166(13) Uani 1 1 d .
O33 O 1.0886(2) 0.6971(3) 0.28529(19) 0.0182(13) Uani 1 1 d .
O34 O 1.0644(2) 1.0207(3) -0.2062(2) 0.0232(14) Uani 1 1 d .
O35 O 1.3414(2) 1.1719(3) -0.23686(18) 0.0173(13) Uani 1 1 d .
O36 O 1.2284(2) 0.5516(3) 0.41600(18) 0.0177(13) Uani 1 1 d .
O37 O 1.2543(2) 0.7030(3) 0.25206(19) 0.0198(14) Uani 1 1 d .
O38 O 1.3920(2) 0.7069(3) 0.4332(2) 0.0246(15) Uani 1 1 d .
O39 O 1.3724(2) 0.4770(2) 0.37174(17) 0.0122(12) Uani 1 1 d .
O40 O 1.3779(3) 1.0900(3) -0.28603(19) 0.0224(14) Uani 1 1 d .
O41 O 1.1188(2) 0.5106(2) 0.23147(17) 0.0150(13) Uani 1 1 d .
O42 O 1.3826(3) 0.5490(3) 0.2153(2) 0.0258(15) Uani 1 1 d .
O43 O 1.2278(2) 0.3234(2) 0.28968(18) 0.0154(13) Uani 1 1 d .
O44 O 1.4174(2) 0.5165(3) 0.46271(17) 0.0161(13) Uani 1 1 d .
O45 O 1.3177(2) 0.4745(3) 0.24692(18) 0.0154(13) Uani 1 1 d .
O46 O 1.3370(2) 0.6845(3) 0.33582(18) 0.0172(13) Uani 1 1 d .
O47 O 1.1258(2) 1.1238(3) -0.18418(19) 0.0177(13) Uani 1 1 d .
O48 O 1.2709(2) 0.5566(3) 0.19554(19) 0.0206(14) Uani 1 1 d .
O49 O 1.3117(2) 0.9440(3) -0.18571(18) 0.0185(13) Uani 1 1 d .
O50 O 1.1134(2) 0.4051(3) 0.17759(18) 0.0220(14) Uani 1 1 d .
O51 O 1.3113(2) 1.0163(3) -0.25486(18) 0.0174(13) Uani 1 1 d .
O52 O 1.1687(2) 0.4865(3) 0.35396(18) 0.0156(13) Uani 1 1 d .
O53 O 1.3561(3) 0.9028(3) -0.0901(2) 0.0237(14) Uani 1 1 d .
O54 O 1.4021(3) 1.2399(3) -0.06349(19) 0.0266(16) Uani 1 1 d .
O55 O 1.2873(2) 1.2287(3) -0.11681(18) 0.0177(13) Uani 1 1 d .
O56 O 1.2536(2) 0.6679(3) 0.45227(18) 0.0165(13) Uani 1 1 d .
O57 O 1.1781(2) 0.5072(3) 0.18819(18) 0.0187(13) Uani 1 1 d .
O58 O 1.1041(3) 0.9558(3) -0.3150(2) 0.0306(16) Uani 1 1 d .
O59 O 1.2185(2) 0.9642(3) -0.2679(2) 0.0201(14) Uani 1 1 d .
O60 O 1.3466(2) 1.1337(3) -0.0610(2) 0.0201(14) Uani 1 1 d .
O61 O 1.2032(2) 1.2467(2) -0.19739(18) 0.0159(13) Uani 1 1 d .
O62 O 1.3542(2) 0.3693(3) 0.41319(18) 0.0172(13) Uani 1 1 d .
O63 O 1.3838(2) 0.5954(3) 0.38545(18) 0.0155(13) Uani 1 1 d .
O64 O 1.2488(2) 0.9520(3) -0.1358(2) 0.0213(14) Uani 1 1 d .
O65 O 1.3724(2) 1.0121(3) -0.12970(18) 0.0172(13) Uani 1 1 d .
O66 O 1.2376(3) 0.9821(3) -0.0527(2) 0.0284(16) Uani 1 1 d .
O67 O 1.1761(2) 0.6456(3) 0.36078(18) 0.0162(13) Uani 1 1 d .
O68 O 1.0648(2) 0.4653(3) 0.28642(19) 0.0204(14) Uani 1 1 d .
O69 O 1.1957(2) 0.7003(3) 0.29443(18) 0.0165(13) Uani 1 1 d .
O70 O 1.1377(2) 1.1785(3) -0.25592(19) 0.0174(13) Uani 1 1 d .
O71 O 1.1564(3) 0.9731(3) -0.2172(2) 0.0234(14) Uani 1 1 d .
O72 O 1.3449(2) 1.2227(2) -0.16002(18) 0.0153(13) Uani 1 1 d .
O73 O 1.0964(2) 1.2465(3) -0.20463(19) 0.0196(14) Uani 1 1 d .
O74 O 1.1462(3) 0.7437(3) 0.2008(2) 0.0262(15) Uani 1 1 d .
O75 O 1.2257(2) 0.4192(3) 0.23192(18) 0.0171(13) Uani 1 1 d .
O76 O 1.2790(2) 0.6960(3) 0.37719(19) 0.0189(13) Uani 1 1 d .
O77 O 1.1350(3) 1.1104(3) -0.0887(2) 0.0284(15) Uani 1 1 d .
O78 O 1.3779(2) 1.0825(3) -0.19543(17) 0.0148(13) Uani 1 1 d .
O79 O 1.2604(2) 1.2510(3) -0.24072(18) 0.0178(13) Uani 1 1 d .
O80 O 1.2736(2) 1.2242(3) -0.32274(19) 0.0211(14) Uani 1 1 d .
O81 O 1.1526(2) 1.2928(3) -0.29035(19) 0.0202(14) Uani 1 1 d .
O82 O 1.2211(2) 0.8684(3) -0.2100(2) 0.0215(14) Uani 1 1 d .
O83 O 1.2418(2) 1.0979(3) -0.08503(19) 0.0219(14) Uani 1 1 d .
O84 O 1.1156(2) 0.5649(3) 0.3934(2) 0.0248(15) Uani 1 1 d .
Co1 Co 1.08050(5) 0.35993(5) 0.11024(4) 0.0213(3) Uani 1 1 d .
N1 N 1.0412(3) 0.3142(4) 0.0465(3) 0.036(2) Uani 1 1 d .
H1A H 1.0411 0.3365 0.0235 0.043 Uiso 1 1 calc R
H1B H 1.0583 0.2809 0.0467 0.043 Uiso 1 1 calc R
C1 C 0.9874(4) 0.3013(5) 0.0404(3) 0.035(3) Uani 1 1 d .
H1C H 0.9658 0.2961 0.0085 0.042 Uiso 1 1 calc R
H1D H 0.9868 0.2653 0.0559 0.042 Uiso 1 1 calc R
C2 C 0.9665(7) 0.3483(8) 0.0582(6) 0.081(5) Uani 1 1 d .
H2A H 0.9343 0.3346 0.0597 0.097 Uiso 1 1 calc R
H2B H 0.9573 0.3801 0.0366 0.097 Uiso 1 1 calc R
N2 N 1.0820(5) 0.2914(4) 0.1553(4) 0.051(3) Uani 1 1 d D
H2C H 1.0914 0.2577 0.1466 0.062 Uiso 1 1 calc R
H2D H 1.1051 0.2996 0.1836 0.062 Uiso 1 1 calc R
C3 C 1.0279(7) 0.2871(10) 0.1537(9) 0.130(9) Uiso 1 1 d D
H3A H 1.0296 0.2736 0.1827 0.156 Uiso 1 1 calc R
H3B H 1.0082 0.2586 0.1310 0.156 Uiso 1 1 calc R
C4 C 1.0001(7) 0.3447(7) 0.1426(5) 0.082(5) Uiso 1 1 d D
H4A H 0.9640 0.3390 0.1386 0.098 Uiso 1 1 calc R
H4B H 1.0164 0.3707 0.1681 0.098 Uiso 1 1 calc R
N3 N 1.0719(6) 0.4496(5) 0.0880(3) 0.084(5) Uani 1 1 d D
H3C H 1.0922 0.4725 0.1109 0.101 Uiso 1 1 calc R
H3D H 1.0825 0.4534 0.0652 0.101 Uiso 1 1 calc R
C5 C 1.0206(6) 0.4672(8) 0.0735(5) 0.069(4) Uani 1 1 d D
H5A H 1.0007 0.4537 0.0429 0.083 Uiso 1 1 calc R
H5B H 1.0187 0.5094 0.0737 0.083 Uiso 1 1 calc R
N4 N 1.0004(4) 0.3720(5) 0.1032(3) 0.069(4) Uani 1 1 d D
N5 N 1.1538(3) 0.3511(5) 0.1070(3) 0.039(2) Uani 1 1 d .
H5C H 1.1775 0.3703 0.1307 0.047 Uiso 1 1 calc R
H5D H 1.1626 0.3131 0.1106 0.047 Uiso 1 1 calc R
C7 C 1.1588(4) 0.3718(5) 0.0655(3) 0.035(3) Uani 1 1 d .
H7A H 1.1659 0.4133 0.0680 0.042 Uiso 1 1 calc R
H7B H 1.1260 0.3655 0.0396 0.042 Uiso 1 1 calc R
C8 C 1.2026(5) 0.3400(5) 0.0581(3) 0.037(3) Uani 1 1 d .
H8A H 1.2352 0.3474 0.0841 0.044 Uiso 1 1 calc R
H8B H 1.1958 0.2985 0.0574 0.044 Uiso 1 1 calc R
N6 N 1.2104(4) 0.3555(4) 0.0166(3) 0.036(2) Uani 1 1 d .
C9 C 1.2217(6) 0.4182(6) 0.0145(5) 0.058(4) Uani 1 1 d .
H9A H 1.2289 0.4251 -0.0121 0.070 Uiso 1 1 calc R
H9B H 1.1907 0.4405 0.0110 0.070 Uiso 1 1 calc R
C10 C 1.2651(8) 0.4389(9) 0.0537(9) 0.108(7) Uani 1 1 d .
H10A H 1.2964 0.4172 0.0574 0.130 Uiso 1 1 calc R
H10B H 1.2581 0.4330 0.0804 0.130 Uiso 1 1 calc R
N7 N 1.2739(11) 0.5031(12) 0.0484(9) 0.178(10) Uiso 1 1 d .
H7C H 1.3010 0.5149 0.0729 0.267 Uiso 1 1 d R
H7D H 1.2811 0.5078 0.0242 0.267 Uiso 1 1 d R
C11 C 1.1643(5) 0.3435(5) -0.0250(3) 0.040(3) Uani 1 1 d .
H11A H 1.1730 0.3537 -0.0502 0.049 Uiso 1 1 calc R
H11B H 1.1367 0.3698 -0.0257 0.049 Uiso 1 1 calc R
C12 C 1.1418(5) 0.2837(6) -0.0334(4) 0.048(3) Uani 1 1 d .
H12A H 1.1354 0.2714 -0.0073 0.058 Uiso 1 1 calc R
H12B H 1.1083 0.2849 -0.0592 0.058 Uiso 1 1 calc R
N8 N 1.1754(4) 0.2402(4) -0.0421(3) 0.033(2) Uani 1 1 d .
H8C H 1.1600 0.2054 -0.0468 0.050 Uiso 1 1 d R
H8D H 1.2061 0.2383 -0.0185 0.050 Uiso 1 1 d R
Co2 Co 1.53938(4) 1.08679(5) 0.26316(4) 0.0153(3) Uani 1 1 d .
N9 N 1.6083(3) 1.1294(3) 0.2713(2) 0.0219(17) Uani 1 1 d .
H9C H 1.6152 1.1237 0.2466 0.026 Uiso 1 1 calc R
H9D H 1.6046 1.1679 0.2742 0.026 Uiso 1 1 calc R
C13 C 1.6528(4) 1.1072(4) 0.3120(3) 0.021(2) Uani 1 1 d .
H13A H 1.6833 1.1318 0.3189 0.026 Uiso 1 1 calc R
H13B H 1.6618 1.0679 0.3067 0.026 Uiso 1 1 calc R
C14 C 1.6355(4) 1.1078(4) 0.3514(3) 0.023(2) Uani 1 1 d .
H14A H 1.6627 1.0908 0.3780 0.027 Uiso 1 1 calc R
H14B H 1.6300 1.1476 0.3584 0.027 Uiso 1 1 calc R
N10 N 1.5861(3) 1.0740(3) 0.3391(2) 0.0166(16) Uani 1 1 d .
C15 C 1.5541(4) 1.0950(4) 0.3627(3) 0.023(2) Uani 1 1 d .
H15A H 1.5766 1.1073 0.3931 0.027 Uiso 1 1 calc R
H15B H 1.5317 1.0639 0.3648 0.027 Uiso 1 1 calc R
C16 C 1.5205(4) 1.1467(4) 0.3361(3) 0.026(2) Uani 1 1 d .
H16A H 1.4968 1.1588 0.3497 0.031 Uiso 1 1 calc R
H16B H 1.5428 1.1794 0.3368 0.031 Uiso 1 1 calc R
N11 N 1.4907(3) 1.1280(4) 0.2894(2) 0.0234(18) Uani 1 1 d .
H11C H 1.4754 1.1592 0.2723 0.028 Uiso 1 1 calc R
H11D H 1.4652 1.1033 0.2885 0.028 Uiso 1 1 calc R
C17 C 1.5956(4) 1.0107(4) 0.3456(3) 0.021(2) Uani 1 1 d .
H17A H 1.6015 1.0002 0.3764 0.025 Uiso 1 1 calc R
H17B H 1.6266 1.0004 0.3407 0.025 Uiso 1 1 calc R
C18 C 1.5489(4) 0.9776(4) 0.3129(3) 0.020(2) Uani 1 1 d .
H18A H 1.5558 0.9361 0.3158 0.024 Uiso 1 1 calc R
H18B H 1.5183 0.9853 0.3191 0.024 Uiso 1 1 calc R
N12 N 1.5397(3) 0.9972(3) 0.2667(2) 0.0178(16) Uani 1 1 d .
H12C H 1.5088 0.9832 0.2470 0.021 Uiso 1 1 calc R
H12D H 1.5651 0.9829 0.2590 0.021 Uiso 1 1 calc R
N13 N 1.4916(3) 1.0993(3) 0.1949(2) 0.0230(17) Uani 1 1 d .
H13C H 1.4999 1.0727 0.1783 0.028 Uiso 1 1 calc R
H13D H 1.4580 1.0935 0.1906 0.028 Uiso 1 1 calc R
C19 C 1.4971(4) 1.1582(4) 0.1791(3) 0.023(2) Uani 1 1 d .
H19A H 1.5150 1.1830 0.2051 0.028 Uiso 1 1 calc R
H19B H 1.4626 1.1745 0.1623 0.028 Uiso 1 1 calc R
C20 C 1.5282(4) 1.1571(4) 0.1487(3) 0.023(2) Uani 1 1 d .
H20A H 1.5446 1.1947 0.1498 0.027 Uiso 1 1 calc R
H20B H 1.5556 1.1279 0.1596 0.027 Uiso 1 1 calc R
N14 N 1.4921(3) 1.1436(3) 0.1013(2) 0.0220(17) Uani 1 1 d .
C21 C 1.4718(4) 1.1986(5) 0.0771(3) 0.031(2) Uani 1 1 d .
H21A H 1.4988 1.2165 0.0696 0.038 Uiso 1 1 calc R
H21B H 1.4640 1.2250 0.0970 0.038 Uiso 1 1 calc R
C22 C 1.4224(4) 1.1906(6) 0.0336(4) 0.040(3) Uani 1 1 d .
H22A H 1.4148 1.2267 0.0167 0.048 Uiso 1 1 calc R
H22B H 1.4290 1.1609 0.0151 0.048 Uiso 1 1 calc R
N15 N 1.3764(3) 1.1736(4) 0.0421(3) 0.032(2) Uani 1 1 d .
H15D H 1.3699 1.2012 0.0586 0.048 Uiso 1 1 d R
H15E H 1.3829 1.1401 0.0572 0.048 Uiso 1 1 d R
C23 C 1.5165(4) 1.1074(5) 0.0785(4) 0.031(2) Uani 1 1 d .
H23A H 1.5541 1.1140 0.0917 0.037 Uiso 1 1 calc R
H23B H 1.5033 1.1182 0.0468 0.037 Uiso 1 1 calc R
C24 C 1.5056(4) 1.0436(5) 0.0824(4) 0.035(3) Uani 1 1 d .
H24A H 1.5255 1.0207 0.0696 0.042 Uiso 1 1 calc R
H24B H 1.5180 1.0335 0.1142 0.042 Uiso 1 1 calc R
N16 N 1.4495(3) 1.0272(4) 0.0596(3) 0.0260(18) Uani 1 1 d .
H16C H 1.4379 1.0396 0.0308 0.031 Uiso 1 1 calc R
H16D H 1.4319 1.0473 0.0729 0.031 Uiso 1 1 calc R
Co3 Co 1.42870(6) 0.94076(6) 0.05826(4) 0.0270(3) Uani 1 1 d .
N17 N 1.4057(3) 0.8473(4) 0.0564(2) 0.0256(19) Uani 1 1 d .
C25 C 1.4265(4) 0.8154(5) 0.0271(4) 0.034(2) Uani 1 1 d .
H25A H 1.4317 0.7747 0.0360 0.040 Uiso 1 1 calc R
H25B H 1.4013 0.8173 -0.0041 0.040 Uiso 1 1 calc R
C26 C 1.4769(4) 0.8411(5) 0.0310(3) 0.033(2) Uani 1 1 d .
H26A H 1.4885 0.8228 0.0095 0.040 Uiso 1 1 calc R
H26B H 1.5036 0.8350 0.0612 0.040 Uiso 1 1 calc R
N18 N 1.4684(4) 0.9052(4) 0.0212(3) 0.038(2) Uani 1 1 d .
H18C H 1.4495 0.9108 -0.0086 0.046 Uiso 1 1 calc R
H18D H 1.4995 0.9232 0.0288 0.046 Uiso 1 1 calc R
C27 C 1.3473(4) 0.8455(5) 0.0380(3) 0.031(2) Uani 1 1 d .
H27A H 1.3355 0.8553 0.0616 0.038 Uiso 1 1 calc R
H27B H 1.3349 0.8067 0.0271 0.038 Uiso 1 1 calc R
C28 C 1.3259(4) 0.8890(5) -0.0003(4) 0.033(2) Uani 1 1 d .
H28A H 1.3354 0.8774 -0.0249 0.040 Uiso 1 1 calc R
H28B H 1.2880 0.8904 -0.0116 0.040 Uiso 1 1 calc R
N19 N 1.3483(3) 0.9472(4) 0.0168(3) 0.032(2) Uani 1 1 d .
H19C H 1.3314 0.9628 0.0327 0.038 Uiso 1 1 calc R
H19D H 1.3437 0.9708 -0.0067 0.038 Uiso 1 1 calc R
C29 C 1.4288(4) 0.8254(5) 0.1043(3) 0.036(3) Uani 1 1 d .
H29A H 1.4080 0.7930 0.1073 0.043 Uiso 1 1 calc R
H29B H 1.4641 0.8114 0.1117 0.043 Uiso 1 1 calc R
C30 C 1.4300(5) 0.8729(6) 0.1366(3) 0.041(3) Uani 1 1 d .
H30A H 1.3946 0.8841 0.1317 0.050 Uiso 1 1 calc R
H30B H 1.4478 0.8595 0.1675 0.050 Uiso 1 1 calc R
N20 N 1.4579(4) 0.9227(4) 0.1285(3) 0.042(2) Uani 1 1 d .
H20C H 1.4924 0.9148 0.1390 0.050 Uiso 1 1 calc R
H20D H 1.4535 0.9542 0.1433 0.050 Uiso 1 1 calc R
N21 N 1.2550(4) 0.2899(4) 0.3824(3) 0.035(2) Uani 1 1 d .
H21C H 1.2561 0.2565 0.3683 0.041 Uiso 1 1 calc R
H21D H 1.2873 0.3055 0.3932 0.041 Uiso 1 1 calc R
C31 C 1.2416(5) 0.2766(5) 0.4199(4) 0.043(3) Uani 1 1 d .
H31A H 1.2053 0.2642 0.4086 0.052 Uiso 1 1 calc R
H31B H 1.2451 0.3115 0.4378 0.052 Uiso 1 1 calc R
C32 C 1.2761(6) 0.2291(6) 0.4499(4) 0.057(4) Uani 1 1 d .
H32A H 1.3119 0.2431 0.4639 0.069 Uiso 1 1 calc R
H32B H 1.2756 0.1956 0.4314 0.069 Uiso 1 1 calc R
N22 N 1.2584(5) 0.2103(5) 0.4865(4) 0.060(3) Uani 1 1 d .
C33 C 1.2705(8) 0.1478(8) 0.4977(6) 0.086(5) Uiso 1 1 d .
H33A H 1.2628 0.1387 0.5237 0.104 Uiso 1 1 calc R
H33B H 1.2469 0.1248 0.4726 0.104 Uiso 1 1 calc R
C34 C 1.3235(8) 0.1289(8) 0.5075(7) 0.094(6) Uani 1 1 d .
H34A H 1.3475 0.1539 0.5308 0.113 Uiso 1 1 calc R
H34B H 1.3303 0.1343 0.4805 0.113 Uiso 1 1 calc R
N23 N 1.3356(5) 0.0664(6) 0.5227(5) 0.072(4) Uani 1 1 d .
H23C H 1.3687 0.0587 0.5274 0.107 Uiso 1 1 d R
H23D H 1.3144 0.0427 0.5015 0.107 Uiso 1 1 d R
C35 C 1.2769(6) 0.2519(8) 0.5239(4) 0.067(4) Uani 1 1 d .
H35A H 1.2708 0.2911 0.5116 0.081 Uiso 1 1 calc R
H35B H 1.3144 0.2470 0.5403 0.081 Uiso 1 1 calc R
C36 C 1.2500(6) 0.2451(7) 0.5573(4) 0.059(4) Uani 1 1 d .
H36A H 1.2123 0.2489 0.5412 0.070 Uiso 1 1 calc R
H36B H 1.2574 0.2068 0.5712 0.070 Uiso 1 1 calc R
N24 N 1.2699(6) 0.2905(6) 0.5924(4) 0.081(5) Uani 1 1 d .
H24C H 1.2544 0.2867 0.6115 0.122 Uiso 1 1 d R
H24D H 1.2624 0.3254 0.5792 0.122 Uiso 1 1 d R
N25 N 1.1019(4) 0.7325(4) 0.0925(3) 0.041(2) Uani 1 1 d .
H25C H 1.0978 0.7014 0.0750 0.062 Uiso 1 1 d R
H25D H 1.1179 0.7221 0.1214 0.062 Uiso 1 1 d R
C37 C 1.0495(5) 0.7566(5) 0.0848(4) 0.043(3) Uani 1 1 d .
H37A H 1.0292 0.7268 0.0916 0.051 Uiso 1 1 calc R
H37B H 1.0314 0.7665 0.0530 0.051 Uiso 1 1 calc R
C38 C 1.0518(3) 0.8101(4) 0.1128(3) 0.020(2) Uani 1 1 d .
H38A H 1.0705 0.7999 0.1445 0.024 Uiso 1 1 calc R
H38B H 1.0724 0.8395 0.1058 0.024 Uiso 1 1 calc R
N26 N 1.0013(3) 0.8365(3) 0.1072(2) 0.0167(16) Uani 1 1 d .
C39 C 0.9713(4) 0.8609(4) 0.0625(3) 0.025(2) Uani 1 1 d .
H39A H 0.9370 0.8727 0.0603 0.030 Uiso 1 1 calc R
H39B H 0.9666 0.8317 0.0396 0.030 Uiso 1 1 calc R
C40 C 0.9995(4) 0.9126(4) 0.0546(3) 0.025(2) Uani 1 1 d .
H40A H 1.0315 0.8997 0.0524 0.030 Uiso 1 1 calc R
H40B H 0.9777 0.9309 0.0262 0.030 Uiso 1 1 calc R
N27 N 1.0124(3) 0.9555(3) 0.0915(2) 0.0221(17) Uani 1 1 d .
H27C H 1.0448 0.9689 0.0973 0.027 Uiso 1 1 calc R
H27D H 1.0143 0.9360 0.1163 0.027 Uiso 1 1 calc R
Co4 Co 0.96454(5) 1.02813(5) 0.08485(4) 0.0165(3) Uani 1 1 d .
N28 N 0.9168(3) 1.1099(3) 0.0756(2) 0.0216(17) Uani 1 1 d .
C41 C 0.9337(4) 1.1370(5) 0.1202(3) 0.030(2) Uani 1 1 d .
H41A H 0.9062 1.1623 0.1210 0.037 Uiso 1 1 calc R
H41B H 0.9646 1.1606 0.1259 0.037 Uiso 1 1 calc R
C42 C 0.9460(5) 1.0912(5) 0.1562(3) 0.037(3) Uani 1 1 d .
H42A H 0.9607 1.1094 0.1857 0.044 Uiso 1 1 calc R
H42B H 0.9139 1.0715 0.1531 0.044 Uiso 1 1 calc R
N29 N 0.9837(3) 1.0481(4) 0.1524(2) 0.030(2) Uani 1 1 d .
H29C H 0.9829 1.0154 0.1676 0.037 Uiso 1 1 calc R
H29D H 1.0163 1.0628 0.1648 0.037 Uiso 1 1 calc R
C43 C 0.9267(4) 1.1482(4) 0.0427(3) 0.024(2) Uani 1 1 d .
H43A H 0.9205 1.1885 0.0481 0.029 Uiso 1 1 calc R
H43B H 0.9030 1.1380 0.0121 0.029 Uiso 1 1 calc R
C44 C 0.9828(4) 1.1406(4) 0.0480(3) 0.026(2) Uani 1 1 d .
H44A H 0.9882 1.1608 0.0238 0.032 Uiso 1 1 calc R
H44B H 1.0065 1.1571 0.0766 0.032 Uiso 1 1 calc R
N30 N 0.9934(4) 1.0787(4) 0.0466(3) 0.036(2) Uani 1 1 d .
H30C H 1.0282 1.0734 0.0568 0.043 Uiso 1 1 calc R
H30D H 0.9789 1.0665 0.0177 0.043 Uiso 1 1 calc R
C45 C 0.8616(4) 1.0909(4) 0.0579(3) 0.027(2) Uani 1 1 d .
H45A H 0.8389 1.1236 0.0439 0.032 Uiso 1 1 calc R
H45B H 0.8533 1.0771 0.0826 0.032 Uiso 1 1 calc R
C46 C 0.8521(4) 1.0429(4) 0.0237(3) 0.023(2) Uani 1 1 d .
H46A H 0.8562 1.0577 -0.0028 0.028 Uiso 1 1 calc R
H46B H 0.8168 1.0279 0.0145 0.028 Uiso 1 1 calc R
N31 N 0.8914(3) 0.9949(3) 0.0453(2) 0.0191(16) Uani 1 1 d .
H31C H 0.8938 0.9722 0.0236 0.023 Uiso 1 1 calc R
H31D H 0.8801 0.9727 0.0626 0.023 Uiso 1 1 calc R
C47 C 0.9706(4) 0.7994(4) 0.1243(3) 0.021(2) Uani 1 1 d .
H47A H 0.9710 0.7596 0.1142 0.025 Uiso 1 1 calc R
H47B H 0.9345 0.8127 0.1122 0.025 Uiso 1 1 calc R
C48 C 0.9931(4) 0.8010(4) 0.1763(3) 0.023(2) Uani 1 1 d .
H48A H 0.9718 0.7767 0.1868 0.028 Uiso 1 1 calc R
H48B H 1.0283 0.7852 0.1883 0.028 Uiso 1 1 calc R
N32 N 0.9943(3) 0.8611(3) 0.1933(2) 0.0214(17) Uani 1 1 d .
H32C H 0.9612 0.8729 0.1865 0.026 Uiso 1 1 calc R
H32D H 1.0081 0.8848 0.1787 0.026 Uiso 1 1 calc R
Co5 Co 1.03686(5) 0.87036(5) 0.26221(4) 0.0176(3) Uani 1 1 d .
N33 N 1.0385(3) 0.9589(3) 0.2708(3) 0.0252(18) Uani 1 1 d .
H33C H 1.0635 0.9743 0.2632 0.030 Uiso 1 1 calc R
H33D H 1.0075 0.9741 0.2522 0.030 Uiso 1 1 calc R
C49 C 1.0488(4) 0.9748(4) 0.3176(3) 0.032(2) Uani 1 1 d .
H49A H 1.0182 0.9669 0.3239 0.038 Uiso 1 1 calc R
H49B H 1.0570 1.0160 0.3225 0.038 Uiso 1 1 calc R
C50 C 1.0949(4) 0.9388(4) 0.3486(3) 0.030(2) Uani 1 1 d .
H50A H 1.1260 0.9488 0.3438 0.036 Uiso 1 1 calc R
H50B H 1.1015 0.9467 0.3799 0.036 Uiso 1 1 calc R
N34 N 1.0822(3) 0.8765(3) 0.3384(2) 0.0212(17) Uani 1 1 d .
C51 C 1.1302(4) 0.8411(5) 0.3488(3) 0.028(2) Uani 1 1 d .
H51A H 1.1228 0.8007 0.3529 0.033 Uiso 1 1 calc R
H51B H 1.1575 0.8547 0.3768 0.033 Uiso 1 1 calc R
C52 C 1.1487(4) 0.8454(5) 0.3113(3) 0.031(2) Uani 1 1 d .
H52A H 1.1588 0.8851 0.3085 0.037 Uiso 1 1 calc R
H52B H 1.1789 0.8204 0.3176 0.037 Uiso 1 1 calc R
N35 N 1.1058(3) 0.8271(4) 0.2691(3) 0.0239(18) Uani 1 1 d .
H35C H 1.1011 0.7883 0.2696 0.029 Uiso 1 1 calc R
H35D H 1.1138 0.8355 0.2455 0.029 Uiso 1 1 calc R
C53 C 1.0478(4) 0.8540(4) 0.3593(3) 0.024(2) Uani 1 1 d .
H53A H 1.0261 0.8852 0.3625 0.029 Uiso 1 1 calc R
H53B H 1.0688 0.8389 0.3892 0.029 Uiso 1 1 calc R
C54 C 1.0136(4) 0.8060(5) 0.3299(3) 0.027(2) Uani 1 1 d .
H54A H 1.0350 0.7733 0.3287 0.032 Uiso 1 1 calc R
H54B H 0.9891 0.7925 0.3423 0.032 Uiso 1 1 calc R
N36 N 0.9850(3) 0.8296(4) 0.2844(3) 0.0257(18) Uani 1 1 d .
H36C H 0.9609 0.8553 0.2848 0.031 Uiso 1 1 calc R
H36D H 0.9683 0.8005 0.2653 0.031 Uiso 1 1 calc R
Co6 Co 1.58700(7) 0.61083(9) 0.06994(7) 0.0554(5) Uani 1 1 d .
N37 N 1.5383(6) 0.6638(6) 0.0155(4) 0.079(4) Uani 1 1 d .
H37C H 1.5049 0.6595 0.0122 0.095 Uiso 1 1 calc R
H37D H 1.5473 0.7013 0.0224 0.095 Uiso 1 1 calc R
C55 C 1.5419(7) 0.6496(8) -0.0285(5) 0.076(5) Uani 1 1 d .
H55A H 1.5103 0.6620 -0.0537 0.091 Uiso 1 1 calc R
H55B H 1.5717 0.6693 -0.0306 0.091 Uiso 1 1 calc R
C56 C 1.5482(7) 0.5853(7) -0.0294(4) 0.068(5) Uani 1 1 d .
H56A H 1.5163 0.5666 -0.0311 0.082 Uiso 1 1 calc R
H56B H 1.5537 0.5747 -0.0562 0.082 Uiso 1 1 calc R
N38 N 1.5914(5) 0.5644(5) 0.0098(4) 0.064(3) Uani 1 1 d .
C57 C 1.5852(8) 0.5018(6) 0.0180(5) 0.076(5) Uani 1 1 d .
H57A H 1.5945 0.4783 -0.0027 0.091 Uiso 1 1 calc R
H57B H 1.5488 0.4940 0.0122 0.091 Uiso 1 1 calc R
C58 C 1.6194(9) 0.4853(8) 0.0659(5) 0.097(7) Uani 1 1 d .
H58A H 1.6080 0.4480 0.0730 0.116 Uiso 1 1 calc R
H58B H 1.6553 0.4811 0.0690 0.116 Uiso 1 1 calc R
N39 N 1.6169(6) 0.5299(6) 0.0981(4) 0.085(5) Uani 1 1 d .
H39C H 1.6495 0.5352 0.1195 0.102 Uiso 1 1 calc R
H39D H 1.5971 0.5160 0.1120 0.102 Uiso 1 1 calc R
C59 C 1.6417(7) 0.5805(8) 0.0044(6) 0.082(5) Uani 1 1 d .
H59A H 1.6346 0.6110 -0.0180 0.098 Uiso 1 1 calc R
H59B H 1.6550 0.5468 -0.0057 0.098 Uiso 1 1 calc R
C60 C 1.6836(7) 0.6021(7) 0.0511(5) 0.069(4) Uani 1 1 d .
H60A H 1.6965 0.5693 0.0715 0.083 Uiso 1 1 calc R
H60B H 1.7130 0.6194 0.0467 0.083 Uiso 1 1 calc R
N40 N 1.6602(5) 0.6453(6) 0.0709(5) 0.077(4) Uani 1 1 d .
H40C H 1.6541 0.6786 0.0549 0.093 Uiso 1 1 calc R
H40D H 1.6824 0.6531 0.0995 0.093 Uiso 1 1 calc R
N41 N 1.5093(6) 0.5849(9) 0.0704(6) 0.113(6) Uani 1 1 d D
H41C H 1.4840 0.5869 0.0422 0.135 Uiso 1 1 calc R
H41D H 1.5108 0.5480 0.0804 0.135 Uiso 1 1 calc R
C61 C 1.4972(9) 0.6258(10) 0.1011(8) 0.130(9) Uiso 1 1 d D
H61A H 1.4923 0.6025 0.1242 0.156 Uiso 1 1 calc R
H61B H 1.4639 0.6442 0.0835 0.156 Uiso 1 1 calc R
C62 C 1.5359(7) 0.6736(8) 0.1249(6) 0.081(5) Uiso 1 1 d D
H62A H 1.5266 0.7095 0.1076 0.097 Uiso 1 1 calc R
H62B H 1.5366 0.6808 0.1548 0.097 Uiso 1 1 calc R
N42 N 1.5880(3) 0.6516(4) 0.1283(3) 0.057(3) Uani 1 1 d .
H42C H 1.6005 0.6262 0.1515 0.068 Uiso 1 1 calc R
H42D H 1.6104 0.6819 0.1350 0.068 Uiso 1 1 calc R
C6 C 0.9989(3) 0.4428(4) 0.1038(3) 0.040(3) Uiso 1 1 d RD
H6A H 0.9629 0.4561 0.0929 0.047 Uiso 1 1 d R
H6B H 1.0176 0.4572 0.1344 0.047 Uiso 1 1 d R
O85 O 1.2542(6) 1.1067(8) -0.1809(5) 0.130(6) Uani 1 1 d .
O86 O 1.2513(6) 0.5485(10) 0.3033(5) 0.155(8) Uani 1 1 d .
O87 O 1.0735(3) 0.6119(4) 0.0652(3) 0.0437(19) Uiso 1 1 d .
O88 O 1.3077(3) 1.2927(4) 0.0281(3) 0.049(2) Uiso 1 1 d .
O89 O 1.3510(3) 0.7874(4) -0.1198(3) 0.049(2) Uiso 1 1 d .
O90 O 1.0398(4) 0.4042(5) -0.0234(3) 0.073(3) Uiso 1 1 d .
O91 O 1.3400(5) 1.1194(5) -0.3781(4) 0.021(3) Uiso 0.50 1 d P
O92 O 1.4145(5) 0.6942(6) -0.0832(4) 0.026(3) Uiso 0.50 1 d P
O93 O 1.5357(5) 0.8337(6) 0.2404(4) 0.023(3) Uiso 0.50 1 d P
O94 O 1.4073(5) 0.0175(5) 0.4887(4) 0.080(3) Uiso 1 1 d .
O95 O 1.5270(6) 0.4754(6) 0.1221(4) 0.032(3) Uiso 0.50 1 d P
O96 O 1.3703(6) 0.2348(6) 0.6284(4) 0.031(3) Uiso 0.50 1 d P
O97 O 1.0610(6) 0.3370(7) 0.2500(5) 0.115(5) Uiso 1 1 d .
O98 O 1.4214(7) 0.6451(8) -0.0055(6) 0.057(5) Uiso 0.50 1 d P
O99 O 1.5603(8) 0.7287(9) 0.2874(6) 0.061(5) Uiso 0.50 1 d P
O100 O 1.7570(8) 0.4539(9) 0.0806(6) 0.060(5) Uiso 0.50 1 d P
O101 O 1.3233(8) 0.5855(9) 0.1233(6) 0.064(5) Uiso 0.50 1 d P
O102 O 1.3539(11) 0.6768(13) 0.0554(9) 0.105(8) Uiso 0.50 1 d P

loop_
_atom_site_aniso_label
_atom_site_aniso_U_11
_atom_site_aniso_U_22
_atom_site_aniso_U_33
_atom_site_aniso_U_23
_atom_site_aniso_U_13
_atom_site_aniso_U_12
Sb1 0.0147(3) 0.0124(3) 0.0167(3) -0.0021(2) 0.0082(2) -0.0027(2)
Sb2 0.0146(3) 0.0118(3) 0.0144(3) -0.0029(2) 0.0077(2) -0.0002(2)
Sb3 0.0134(3) 0.0170(3) 0.0117(2) -0.0008(2) 0.0059(2) 0.0016(2)
Sb4 0.0157(3) 0.0132(3) 0.0188(3) -0.0027(2) 0.0077(2) 0.0024(2)
Sb5 0.0180(3) 0.0212(3) 0.0133(3) 0.0037(2) 0.0073(2) 0.0030(2)
Sb6 0.0161(3) 0.0145(3) 0.0212(3) 0.0056(2) 0.0091(2) 0.0009(2)
Sb7 0.0159(3) 0.0144(3) 0.0193(3) 0.0045(2) 0.0107(2) 0.0034(2)
Sb8 0.0206(3) 0.0203(3) 0.0148(3) 0.0031(2) 0.0079(2) 0.0061(2)
Sb9 0.0178(3) 0.0175(3) 0.0155(3) 0.0020(2) 0.0105(2) 0.0031(2)
Sb10 0.0180(3) 0.0129(3) 0.0191(3) 0.0006(2) 0.0111(2) 0.0030(2)
Sb11 0.0184(3) 0.0134(3) 0.0290(3) 0.0020(2) 0.0138(3) 0.0003(2)
Sb12 0.0178(3) 0.0119(3) 0.0216(3) -0.0017(2) 0.0095(2) 0.0021(2)
V1 0.0146(7) 0.0126(7) 0.0151(7) 0.0020(5) 0.0091(6) 0.0038(6)
V2 0.0145(7) 0.0130(8) 0.0155(7) 0.0028(6) 0.0054(6) 0.0032(6)
V3 0.0106(7) 0.0113(7) 0.0127(6) -0.0010(5) 0.0069(6) 0.0013(6)
V4 0.0111(7) 0.0116(7) 0.0156(7) 0.0017(5) 0.0059(6) -0.0006(6)
V5 0.0151(7) 0.0146(8) 0.0157(7) 0.0023(6) 0.0102(6) 0.0052(6)
V6 0.0115(7) 0.0142(8) 0.0152(7) 0.0024(5) 0.0071(6) 0.0019(6)
V7 0.0128(7) 0.0112(7) 0.0158(7) -0.0015(5) 0.0049(6) -0.0013(6)
V8 0.0114(7) 0.0165(8) 0.0123(6) 0.0010(6) 0.0043(6) 0.0010(6)
V9 0.0118(7) 0.0134(8) 0.0151(7) -0.0002(5) 0.0063(6) 0.0019(6)
V10 0.0131(7) 0.0123(8) 0.0177(7) 0.0026(6) 0.0066(6) 0.0036(6)
V11 0.0128(7) 0.0162(8) 0.0161(7) 0.0004(6) 0.0083(6) 0.0020(6)
V12 0.0089(7) 0.0144(7) 0.0145(7) 0.0010(5) 0.0054(6) -0.0004(6)
V13 0.0112(7) 0.0125(8) 0.0262(8) 0.0023(6) 0.0098(6) 0.0008(6)
V14 0.0109(7) 0.0121(7) 0.0131(6) 0.0003(5) 0.0062(6) -0.0006(6)
V15 0.0131(7) 0.0172(8) 0.0133(7) -0.0024(6) 0.0050(6) -0.0009(6)
V16 0.0094(7) 0.0123(7) 0.0113(6) -0.0004(5) 0.0051(5) -0.0006(5)
V17 0.0156(8) 0.0140(8) 0.0248(8) -0.0026(6) 0.0072(6) -0.0004(6)
V18 0.0151(7) 0.0157(8) 0.0145(7) 0.0004(6) 0.0080(6) 0.0013(6)
V19 0.0110(7) 0.0119(7) 0.0121(6) 0.0005(5) 0.0056(6) 0.0014(6)
V20 0.0154(7) 0.0145(8) 0.0221(7) 0.0040(6) 0.0129(6) 0.0036(6)
V21 0.0161(7) 0.0150(8) 0.0190(7) 0.0039(6) 0.0108(6) 0.0049(6)
V22 0.0128(7) 0.0128(8) 0.0194(7) 0.0022(6) 0.0085(6) 0.0031(6)
V23 0.0149(7) 0.0125(8) 0.0191(7) 0.0018(6) 0.0078(6) -0.0001(6)
V24 0.0143(7) 0.0137(8) 0.0196(7) -0.0004(6) 0.0060(6) 0.0023(6)
V25 0.0153(8) 0.0175(8) 0.0185(7) 0.0034(6) 0.0104(6) 0.0039(6)
V26 0.0178(8) 0.0136(8) 0.0171(7) -0.0009(6) 0.0076(6) 0.0039(6)
V27 0.0118(7) 0.0163(8) 0.0143(7) 0.0004(6) 0.0082(6) 0.0019(6)
V28 0.0141(7) 0.0132(8) 0.0170(7) 0.0016(6) 0.0084(6) 0.0014(6)
V29 0.0149(7) 0.0176(8) 0.0128(6) 0.0029(6) 0.0086(6) 0.0050(6)
V30 0.0148(7) 0.0162(8) 0.0116(6) -0.0007(6) 0.0057(6) 0.0020(6)
O1 0.024(3) 0.016(3) 0.025(3) 0.003(2) 0.015(3) 0.003(3)
O2 0.016(3) 0.028(4) 0.019(3) 0.005(3) 0.002(3) 0.004(3)
O3 0.008(3) 0.014(3) 0.018(3) 0.001(2) 0.006(2) -0.001(2)
O4 0.018(3) 0.015(3) 0.016(3) -0.002(2) 0.010(2) -0.002(2)
O5 0.017(3) 0.021(3) 0.022(3) -0.002(3) 0.009(3) 0.002(3)
O6 0.024(3) 0.015(3) 0.025(3) 0.008(2) 0.013(3) 0.004(3)
O7 0.026(4) 0.034(4) 0.018(3) -0.010(3) 0.011(3) -0.003(3)
O8 0.025(3) 0.021(4) 0.021(3) 0.004(3) 0.014(3) 0.010(3)
O9 0.020(3) 0.020(3) 0.010(3) 0.001(2) 0.001(2) 0.008(3)
O10 0.034(4) 0.028(4) 0.022(3) -0.007(3) 0.012(3) 0.007(3)
O11 0.018(3) 0.017(3) 0.010(3) -0.002(2) 0.006(2) -0.003(2)
O12 0.017(3) 0.016(3) 0.021(3) 0.001(2) 0.013(3) -0.002(2)
O13 0.021(3) 0.027(4) 0.022(3) 0.004(3) 0.013(3) -0.004(3)
O14 0.027(4) 0.024(4) 0.015(3) -0.001(2) 0.013(3) 0.004(3)
O15 0.011(3) 0.018(3) 0.021(3) -0.003(2) 0.006(2) 0.002(2)
O16 0.015(3) 0.016(3) 0.017(3) 0.000(2) 0.008(2) 0.002(2)
O17 0.014(3) 0.032(4) 0.029(3) 0.002(3) 0.011(3) -0.001(3)
O18 0.020(3) 0.025(4) 0.010(3) 0.000(2) 0.006(2) -0.001(3)
O19 0.022(3) 0.025(4) 0.024(3) -0.001(3) 0.000(3) 0.005(3)
O20 0.023(3) 0.010(3) 0.017(3) 0.004(2) 0.011(3) -0.001(3)
O21 0.019(3) 0.022(4) 0.032(3) 0.001(3) 0.014(3) -0.007(3)
O22 0.019(3) 0.017(3) 0.021(3) 0.001(2) 0.011(3) 0.004(3)
O23 0.019(3) 0.017(3) 0.024(3) 0.004(2) 0.013(3) 0.006(3)
O24 0.016(3) 0.026(4) 0.016(3) 0.001(2) 0.009(2) 0.003(3)
O25 0.019(3) 0.011(3) 0.029(3) 0.000(2) 0.008(3) 0.000(3)
O26 0.032(4) 0.014(4) 0.040(4) -0.002(3) 0.013(3) 0.002(3)
O27 0.022(3) 0.020(4) 0.031(3) 0.000(3) 0.009(3) 0.002(3)
O28 0.019(3) 0.017(3) 0.025(3) 0.005(2) 0.012(3) 0.000(3)
O29 0.019(3) 0.012(3) 0.021(3) 0.006(2) 0.008(3) 0.004(2)
O30 0.022(3) 0.016(3) 0.018(3) 0.001(2) 0.004(3) 0.002(3)
O31 0.018(3) 0.021(3) 0.019(3) 0.005(2) 0.012(3) 0.008(3)
O32 0.013(3) 0.017(3) 0.020(3) 0.001(2) 0.007(2) 0.002(2)
O33 0.013(3) 0.019(3) 0.028(3) 0.000(3) 0.013(3) 0.007(3)
O34 0.015(3) 0.022(4) 0.034(3) 0.005(3) 0.012(3) -0.005(3)
O35 0.017(3) 0.019(3) 0.014(3) 0.003(2) 0.005(2) 0.006(3)
O36 0.016(3) 0.016(3) 0.020(3) 0.001(2) 0.006(3) 0.003(2)
O37 0.018(3) 0.028(4) 0.018(3) 0.001(3) 0.012(3) -0.003(3)
O38 0.019(3) 0.019(3) 0.032(3) -0.006(3) 0.006(3) -0.003(3)
O39 0.011(3) 0.011(3) 0.014(3) 0.002(2) 0.004(2) 0.001(2)
O40 0.027(4) 0.023(4) 0.023(3) 0.005(3) 0.016(3) 0.009(3)
O41 0.017(3) 0.014(3) 0.014(3) -0.001(2) 0.006(2) 0.001(2)
O42 0.022(3) 0.036(4) 0.023(3) 0.004(3) 0.013(3) 0.006(3)
O43 0.020(3) 0.009(3) 0.021(3) -0.004(2) 0.012(3) -0.004(2)
O44 0.015(3) 0.020(3) 0.012(3) -0.005(2) 0.004(2) -0.005(3)
O45 0.015(3) 0.015(3) 0.018(3) 0.001(2) 0.008(2) 0.003(2)
O46 0.014(3) 0.020(3) 0.018(3) 0.005(2) 0.008(2) 0.001(3)
O47 0.014(3) 0.015(3) 0.026(3) 0.002(2) 0.010(3) 0.003(2)
O48 0.018(3) 0.022(4) 0.024(3) 0.002(3) 0.010(3) 0.003(3)
O49 0.018(3) 0.024(4) 0.014(3) 0.001(2) 0.008(2) 0.001(3)
O50 0.024(3) 0.025(4) 0.015(3) -0.005(3) 0.005(3) -0.006(3)
O51 0.017(3) 0.020(3) 0.017(3) 0.001(2) 0.009(3) 0.004(3)
O52 0.009(3) 0.023(3) 0.015(3) -0.002(2) 0.006(2) 0.000(2)
O53 0.031(4) 0.019(3) 0.030(3) 0.008(3) 0.021(3) 0.008(3)
O54 0.026(4) 0.032(4) 0.017(3) -0.003(3) 0.003(3) -0.006(3)
O55 0.021(3) 0.020(3) 0.018(3) -0.002(2) 0.013(3) 0.001(3)
O56 0.021(3) 0.016(3) 0.012(3) -0.003(2) 0.006(2) 0.003(3)
O57 0.019(3) 0.021(3) 0.016(3) 0.001(2) 0.007(3) 0.003(3)
O58 0.030(4) 0.021(4) 0.035(4) -0.006(3) 0.008(3) 0.001(3)
O59 0.017(3) 0.015(3) 0.031(3) 0.001(3) 0.013(3) 0.001(3)
O60 0.025(3) 0.018(3) 0.027(3) 0.004(3) 0.020(3) 0.006(3)
O61 0.017(3) 0.012(3) 0.018(3) 0.002(2) 0.007(2) 0.003(2)
O62 0.013(3) 0.020(3) 0.019(3) 0.002(2) 0.007(2) 0.004(3)
O63 0.019(3) 0.015(3) 0.015(3) -0.002(2) 0.010(2) -0.003(2)
O64 0.016(3) 0.021(3) 0.029(3) 0.001(3) 0.011(3) 0.004(3)
O65 0.017(3) 0.020(3) 0.018(3) 0.002(2) 0.011(3) 0.002(3)
O66 0.024(4) 0.037(4) 0.029(3) 0.013(3) 0.015(3) 0.009(3)
O67 0.017(3) 0.014(3) 0.017(3) 0.001(2) 0.006(2) -0.001(2)
O68 0.016(3) 0.024(4) 0.022(3) 0.002(3) 0.008(3) -0.006(3)
O69 0.011(3) 0.020(3) 0.020(3) 0.001(2) 0.007(2) 0.006(2)
O70 0.021(3) 0.014(3) 0.024(3) 0.003(2) 0.016(3) 0.003(3)
O71 0.025(4) 0.017(3) 0.031(3) 0.002(3) 0.014(3) 0.001(3)
O72 0.019(3) 0.013(3) 0.017(3) 0.000(2) 0.010(2) 0.002(2)
O73 0.014(3) 0.020(3) 0.026(3) 0.002(3) 0.010(3) 0.004(3)
O74 0.028(4) 0.021(4) 0.025(3) 0.007(3) 0.007(3) 0.011(3)
O75 0.016(3) 0.015(3) 0.021(3) 0.003(2) 0.007(3) 0.003(2)
O76 0.014(3) 0.024(4) 0.021(3) 0.002(3) 0.009(3) 0.002(3)
O77 0.033(4) 0.024(4) 0.037(4) 0.003(3) 0.024(3) 0.003(3)
O78 0.018(3) 0.016(3) 0.012(3) 0.005(2) 0.007(2) 0.004(2)
O79 0.017(3) 0.024(3) 0.016(3) 0.004(2) 0.011(3) -0.003(3)
O80 0.026(3) 0.018(3) 0.023(3) 0.007(3) 0.013(3) 0.003(3)
O81 0.017(3) 0.018(3) 0.023(3) 0.004(3) 0.005(3) 0.006(3)
O82 0.024(3) 0.012(3) 0.034(3) -0.002(3) 0.017(3) -0.002(3)
O83 0.019(3) 0.022(4) 0.022(3) -0.003(3) 0.006(3) 0.007(3)
O84 0.022(3) 0.035(4) 0.026(3) 0.001(3) 0.018(3) -0.001(3)
Co1 0.0241(7) 0.0171(7) 0.0207(6) -0.0018(5) 0.0068(5) 0.0029(5)
N1 0.035(5) 0.033(5) 0.028(4) -0.013(4) 0.002(4) 0.014(4)
C1 0.042(7) 0.029(6) 0.032(5) -0.012(4) 0.014(5) -0.010(5)
C2 0.068(11) 0.060(11) 0.119(14) -0.010(10) 0.043(10) -0.014(9)
N2 0.093(9) 0.019(5) 0.073(7) 0.010(5) 0.065(7) 0.016(5)
N3 0.158(15) 0.039(7) 0.031(6) -0.011(5) 0.014(7) 0.037(8)
C5 0.075(11) 0.072(11) 0.066(9) -0.021(8) 0.033(9) -0.020(9)
N4 0.031(6) 0.117(11) 0.055(7) -0.056(7) 0.013(5) -0.019(6)
N5 0.029(5) 0.073(7) 0.016(4) 0.003(4) 0.009(4) 0.002(5)
C7 0.040(6) 0.047(7) 0.022(5) 0.003(4) 0.015(5) 0.012(5)
C8 0.039(6) 0.046(7) 0.029(5) 0.007(5) 0.017(5) 0.008(5)
N6 0.035(5) 0.046(6) 0.033(5) 0.003(4) 0.020(4) 0.002(4)
C9 0.065(9) 0.046(8) 0.089(10) -0.015(7) 0.056(8) -0.015(7)
C10 0.094(15) 0.064(13) 0.19(2) -0.018(14) 0.087(16) -0.007(11)
C11 0.060(8) 0.042(7) 0.026(5) -0.005(5) 0.024(5) 0.007(6)
C12 0.044(7) 0.060(9) 0.039(6) -0.008(6) 0.015(6) 0.005(6)
N8 0.037(5) 0.032(5) 0.038(5) -0.003(4) 0.024(4) -0.001(4)
Co2 0.0135(6) 0.0151(6) 0.0176(5) 0.0007(4) 0.0065(5) 0.0003(5)
N9 0.028(4) 0.019(4) 0.022(4) 0.000(3) 0.013(3) -0.004(3)
C13 0.016(5) 0.014(5) 0.030(5) -0.011(4) 0.006(4) -0.006(4)
C14 0.016(5) 0.023(5) 0.023(5) -0.002(4) 0.002(4) -0.004(4)
N10 0.018(4) 0.017(4) 0.014(3) 0.000(3) 0.005(3) 0.002(3)
C15 0.027(5) 0.027(5) 0.020(4) -0.004(4) 0.015(4) -0.002(4)
C16 0.031(6) 0.028(6) 0.023(5) -0.002(4) 0.018(4) 0.000(4)
N11 0.017(4) 0.032(5) 0.022(4) 0.006(3) 0.009(3) 0.003(3)
C17 0.021(5) 0.018(5) 0.026(5) 0.006(4) 0.011(4) 0.004(4)
C18 0.022(5) 0.018(5) 0.026(5) 0.005(4) 0.016(4) -0.002(4)
N12 0.018(4) 0.014(4) 0.025(4) -0.001(3) 0.012(3) 0.003(3)
N13 0.019(4) 0.025(4) 0.027(4) 0.004(3) 0.010(3) 0.005(3)
C19 0.038(6) 0.017(5) 0.009(4) 0.001(3) 0.005(4) 0.005(4)
C20 0.019(5) 0.023(5) 0.027(5) 0.003(4) 0.009(4) 0.008(4)
N14 0.025(4) 0.024(4) 0.023(4) -0.006(3) 0.016(3) -0.004(3)
C21 0.020(5) 0.051(7) 0.020(5) -0.003(4) 0.004(4) -0.003(5)
C22 0.035(6) 0.048(7) 0.032(6) 0.004(5) 0.009(5) -0.008(5)
N15 0.032(5) 0.029(5) 0.035(5) 0.000(4) 0.013(4) 0.005(4)
C23 0.031(6) 0.033(6) 0.040(6) -0.006(5) 0.026(5) -0.004(5)
C24 0.019(5) 0.038(6) 0.044(6) -0.028(5) 0.009(5) 0.002(5)
N16 0.027(5) 0.027(5) 0.025(4) -0.003(3) 0.013(4) 0.002(4)
Co3 0.0326(8) 0.0267(7) 0.0297(7) -0.0035(5) 0.0209(6) -0.0009(6)
N17 0.025(4) 0.034(5) 0.019(4) 0.010(3) 0.010(3) 0.006(4)
C25 0.037(6) 0.021(6) 0.049(6) 0.001(5) 0.024(5) 0.002(5)
C26 0.040(6) 0.039(7) 0.031(5) -0.006(4) 0.025(5) 0.005(5)
N18 0.040(5) 0.041(6) 0.048(5) -0.012(4) 0.033(5) -0.006(4)
C27 0.022(5) 0.034(6) 0.038(6) 0.006(5) 0.012(5) 0.000(4)
C28 0.023(5) 0.033(6) 0.044(6) 0.002(5) 0.014(5) 0.001(5)
N19 0.021(4) 0.033(5) 0.040(5) 0.010(4) 0.012(4) 0.005(4)
C29 0.033(6) 0.040(7) 0.031(5) 0.015(5) 0.009(5) 0.002(5)
C30 0.050(7) 0.056(8) 0.024(5) -0.005(5) 0.020(5) -0.005(6)
N20 0.047(6) 0.049(6) 0.034(5) -0.012(4) 0.022(4) -0.014(5)
N21 0.037(5) 0.031(5) 0.034(5) -0.001(4) 0.012(4) 0.001(4)
C31 0.058(8) 0.039(7) 0.042(6) 0.014(5) 0.030(6) 0.013(6)
C32 0.073(10) 0.061(9) 0.054(7) 0.026(7) 0.042(7) 0.029(8)
N22 0.096(10) 0.041(7) 0.064(7) 0.017(5) 0.053(7) 0.016(6)
C34 0.112(15) 0.087(14) 0.116(14) 0.047(11) 0.079(13) 0.051(12)
N23 0.063(8) 0.053(8) 0.106(10) 0.018(7) 0.041(8) 0.019(6)
C35 0.059(9) 0.100(13) 0.044(7) 0.011(8) 0.023(7) -0.014(9)
C36 0.071(10) 0.076(10) 0.031(6) 0.003(6) 0.022(6) -0.006(8)
N24 0.113(12) 0.082(10) 0.042(6) 0.001(6) 0.024(7) -0.044(9)
N25 0.041(6) 0.048(6) 0.043(5) 0.004(4) 0.026(5) 0.017(5)
C37 0.046(7) 0.039(7) 0.050(7) -0.008(5) 0.026(6) 0.013(6)
C38 0.016(5) 0.029(5) 0.015(4) 0.006(4) 0.007(4) 0.002(4)
N26 0.018(4) 0.013(4) 0.018(3) 0.002(3) 0.005(3) -0.002(3)
C39 0.020(5) 0.029(6) 0.026(5) 0.004(4) 0.010(4) 0.002(4)
C40 0.024(5) 0.029(6) 0.021(4) 0.006(4) 0.008(4) 0.010(4)
N27 0.027(4) 0.020(4) 0.022(4) 0.007(3) 0.013(3) -0.001(3)
Co4 0.0153(6) 0.0181(6) 0.0154(5) 0.0019(5) 0.0054(5) -0.0030(5)
N28 0.019(4) 0.027(4) 0.022(4) -0.010(3) 0.010(3) -0.002(3)
C41 0.028(5) 0.041(7) 0.030(5) -0.016(5) 0.020(4) -0.013(5)
C42 0.046(7) 0.043(7) 0.027(5) -0.011(5) 0.021(5) -0.009(5)
N29 0.030(5) 0.040(5) 0.020(4) -0.005(4) 0.009(4) -0.021(4)
C43 0.029(5) 0.016(5) 0.032(5) 0.000(4) 0.016(4) 0.000(4)
C44 0.028(5) 0.027(6) 0.031(5) 0.008(4) 0.020(4) 0.001(4)
N30 0.036(5) 0.031(5) 0.058(6) 0.024(4) 0.036(5) 0.021(4)
C45 0.022(5) 0.027(6) 0.036(5) -0.009(4) 0.017(4) -0.002(4)
C46 0.018(5) 0.024(5) 0.031(5) -0.003(4) 0.012(4) 0.000(4)
N31 0.022(4) 0.015(4) 0.021(4) -0.004(3) 0.010(3) -0.006(3)
C47 0.021(5) 0.016(5) 0.027(5) 0.001(4) 0.012(4) -0.001(4)
C48 0.020(5) 0.021(5) 0.030(5) -0.001(4) 0.012(4) -0.002(4)
N32 0.017(4) 0.024(4) 0.024(4) 0.003(3) 0.009(3) -0.001(3)
Co5 0.0144(6) 0.0181(6) 0.0212(6) 0.0025(5) 0.0081(5) -0.0011(5)
N33 0.019(4) 0.022(4) 0.034(4) 0.008(3) 0.011(4) -0.001(3)
C49 0.041(6) 0.018(5) 0.039(6) -0.006(4) 0.017(5) -0.002(5)
C50 0.032(6) 0.021(5) 0.032(5) 0.004(4) 0.008(4) -0.010(4)
N34 0.022(4) 0.023(4) 0.021(4) 0.004(3) 0.011(3) -0.001(3)
C51 0.023(5) 0.028(6) 0.025(5) 0.012(4) 0.002(4) 0.007(4)
C52 0.022(5) 0.035(6) 0.035(5) 0.010(5) 0.011(4) 0.008(4)
N35 0.019(4) 0.029(5) 0.029(4) 0.001(3) 0.015(3) 0.004(3)
C53 0.020(5) 0.034(6) 0.015(4) 0.011(4) 0.005(4) 0.004(4)
C54 0.023(5) 0.033(6) 0.030(5) 0.004(4) 0.015(4) -0.007(4)
N36 0.023(4) 0.029(5) 0.029(4) 0.000(3) 0.014(4) -0.009(4)
Co6 0.0458(10) 0.0517(12) 0.0688(12) -0.0133(9) 0.0231(9) -0.0075(9)
N37 0.087(10) 0.076(10) 0.065(8) -0.021(7) 0.019(7) -0.031(8)
C55 0.083(12) 0.075(12) 0.052(8) -0.011(8) 0.008(8) 0.007(9)
C56 0.080(11) 0.069(11) 0.040(7) 0.000(7) 0.006(7) -0.010(8)
N38 0.076(9) 0.054(8) 0.056(7) -0.005(6) 0.020(6) -0.014(6)
C57 0.113(14) 0.039(8) 0.065(9) 0.010(7) 0.025(9) -0.012(9)
C58 0.15(2) 0.060(11) 0.070(11) 0.007(9) 0.038(12) -0.012(12)
N39 0.111(12) 0.081(10) 0.063(8) 0.019(7) 0.036(8) 0.037(9)
C59 0.088(13) 0.081(12) 0.099(12) -0.040(10) 0.062(11) -0.022(10)
C60 0.073(11) 0.061(10) 0.082(10) -0.007(8) 0.040(9) 0.000(8)
N40 0.059(8) 0.085(10) 0.108(10) -0.041(8) 0.054(8) -0.024(7)
N41 0.058(9) 0.157(19) 0.134(14) 0.015(13) 0.051(10) -0.013(10)
N42 0.055(7) 0.062(8) 0.062(7) 0.006(6) 0.033(6) -0.005(6)
O85 0.107(11) 0.155(16) 0.140(13) 0.058(11) 0.060(10) 0.017(11)
O86 0.100(12) 0.23(2) 0.122(12) -0.022(13) 0.028(10) 0.037(13)

loop_
_atom_type_symbol
_atom_type_description
_atom_type_scat_dispersion_real
_atom_type_scat_dispersion_imag
_atom_type_scat_source
C C 0.0033 0.0016 'International Tables Vol C Tables 4.2.6.8 and 6.1.1.4'
H H 0.0000 0.0000 'International Tables Vol C Tables 4.2.6.8 and 6.1.1.4'
N N 0.0061 0.0033 'International Tables Vol C Tables 4.2.6.8 and 6.1.1.4'
O O 0.0106 0.0060 'International Tables Vol C Tables 4.2.6.8 and 6.1.1.4'
V V 0.3005 0.5294 'International Tables Vol C Tables 4.2.6.8 and 6.1.1.4'
Co Co 0.3494 0.9721 'International Tables Vol C Tables 4.2.6.8 and 6.1.1.4'
Sb Sb -0.5866 1.5461 'International Tables Vol C Tables 4.2.6.8 and 6.1.1.4'

loop_
_geom_angle_atom_site_label_1
_geom_angle_atom_site_label_2
_geom_angle_atom_site_label_3
_geom_angle
O15 Sb1 O43 97.2(2)
O15 Sb1 O9 91.4(2)
O43 Sb1 O9 94.9(2)
O15 Sb1 N21 77.9(3)
O43 Sb1 N21 77.2(3)
O9 Sb1 N21 165.5(3)
O43 Sb2 O11 96.9(2)
O43 Sb2 O75 93.4(2)
O11 Sb2 O75 94.3(2)
O36 Sb3 O20 97.0(2)
O36 Sb3 O56 95.4(2)
O20 Sb3 O56 97.8(2)
O67 Sb4 O56 97.2(2)
O67 Sb4 O76 97.7(3)
O56 Sb4 O76 94.0(2)
O48 Sb5 O1 95.4(3)
O48 Sb5 O6 96.3(2)
O1 Sb5 O6 97.2(3)
O30 Sb6 O37 92.5(3)
O30 Sb6 O6 98.0(2)
O37 Sb6 O6 93.2(3)
O80 Sb7 O79 95.0(3)
O80 Sb7 O35 96.1(2)
O79 Sb7 O35 93.5(3)
O23 Sb8 O80 98.3(3)
O23 Sb8 O28 93.3(2)
O80 Sb8 O28 95.7(2)
O14 Sb9 O60 96.5(3)
O14 Sb9 O83 91.9(2)
O60 Sb9 O83 90.5(3)
O12 Sb10 O14 102.4(3)
O12 Sb10 O55 93.0(2)
O14 Sb10 O55 89.8(2)
O64 Sb11 O71 95.5(3)
O64 Sb11 O82 96.7(3)
O71 Sb11 O82 98.0(3)
O49 Sb12 O82 95.6(3)
O49 Sb12 O59 95.7(3)
O82 Sb12 O59 93.5(3)
O8 V1 O78 107.1(3)
O8 V1 O65 110.8(3)
O78 V1 O65 89.6(2)
O8 V1 O51 107.5(3)
O78 V1 O51 82.3(2)
O65 V1 O51 141.5(3)
O8 V1 O49 107.4(3)
O78 V1 O49 145.5(3)
O65 V1 O49 77.3(2)
O51 V1 O49 88.3(2)
O8 V1 V5 105.9(2)
O78 V1 V5 41.25(16)
O65 V1 V5 125.74(19)
O51 V1 V5 42.16(18)
O49 V1 V5 126.80(17)
O8 V1 V21 114.6(2)
O78 V1 V21 120.49(18)
O65 V1 V21 37.18(18)
O51 V1 V21 120.10(19)
O49 V1 V21 40.15(16)
V5 V1 V21 139.43(7)
O74 V2 O4 112.2(3)
O74 V2 O69 110.0(3)
O4 V2 O69 84.1(2)
O74 V2 O37 109.5(3)
O4 V2 O37 138.2(3)
O69 V2 O37 79.0(2)
O74 V2 O1 109.0(3)
O4 V2 O1 78.1(3)
O69 V2 O1 140.8(2)
O37 V2 O1 91.6(3)
O74 V2 V9 110.8(3)
O4 V2 V9 42.40(17)
O69 V2 V9 42.97(18)
O37 V2 V9 117.37(17)
O1 V2 V9 117.07(19)
O74 V2 V23 113.1(2)
O4 V2 V23 116.22(17)
O69 V2 V23 39.18(18)
O37 V2 V23 39.97(17)
O1 V2 V23 123.66(19)
V9 V2 V23 80.37(5)
O74 V2 V8 116.7(2)
O4 V2 V8 37.52(17)
O69 V2 V8 114.62(19)
O37 V2 V8 121.0(2)
O1 V2 V8 40.54(19)
V9 V2 V8 78.10(5)
V23 V2 V8 129.92(6)
O31 V3 O32 106.3(3)
O31 V3 O45 107.4(3)
O32 V3 O45 83.8(2)
O31 V3 O39 110.5(3)
O32 V3 O39 89.4(2)
O45 V3 O39 141.9(2)
O31 V3 O11 106.8(3)
O32 V3 O11 146.8(3)
O45 V3 O11 88.7(2)
O39 V3 O11 76.8(2)
O31 V3 V11 106.7(2)
O32 V3 V11 42.12(16)
O45 V3 V11 42.47(18)
O39 V3 V11 125.67(17)
O11 V3 V11 127.17(17)
O31 V3 V19 114.1(2)
O32 V3 V19 121.02(19)
O45 V3 V19 119.98(19)
O39 V3 V19 37.37(17)
O11 V3 V19 39.38(15)
V11 V3 V19 139.21(6)
O21 V4 O32 107.4(3)
O21 V4 O63 107.0(3)
O32 V4 O63 92.2(2)
O21 V4 O46 107.8(3)
O32 V4 O46 144.3(3)
O63 V4 O46 83.4(2)
O21 V4 O30 105.6(3)
O32 V4 O30 77.1(2)
O63 V4 O30 147.4(3)
O46 V4 O30 87.6(2)
O21 V4 V7 107.5(2)
O32 V4 V7 128.51(19)
O63 V4 V7 41.53(18)
O46 V4 V7 42.59(16)
O30 V4 V7 126.51(19)
O21 V4 V11 110.8(2)
O32 V4 V11 37.80(16)
O63 V4 V11 124.07(18)
O46 V4 V11 120.46(17)
O30 V4 V11 39.35(18)
V7 V4 V11 141.70(6)
O40 V5 O78 111.0(3)
O40 V5 O51 112.1(3)
O78 V5 O51 83.5(2)
O40 V5 O35 107.2(3)
O78 V5 O35 78.2(2)
O51 V5 O35 140.4(3)
O40 V5 O28 107.9(3)
O78 V5 O28 141.0(3)
O51 V5 O28 80.0(2)
O35 V5 O28 92.6(3)
O40 V5 V1 112.0(2)
O78 V5 V1 41.40(18)
O51 V5 V1 43.22(16)
O35 V5 V1 115.97(17)
O28 V5 V1 119.20(19)
O40 V5 V26 114.4(2)
O78 V5 V26 116.49(19)
O51 V5 V26 39.32(17)
O35 V5 V26 124.29(19)
O28 V5 V26 40.81(18)
V1 V5 V26 80.85(5)
O40 V5 V6 113.0(2)
O78 V5 V6 37.76(18)
O51 V5 V6 115.26(17)
O35 V5 V6 40.49(16)
O28 V5 V6 124.4(2)
V1 V5 V6 77.64(5)
V26 V5 V6 132.36(6)
O17 V6 O78 107.8(3)
O17 V6 O24 107.8(3)
O78 V6 O24 90.1(2)
O17 V6 O72 110.5(3)
O78 V6 O72 141.2(3)
O24 V6 O72 84.5(2)
O17 V6 O35 106.7(3)
O78 V6 O35 76.7(2)
O24 V6 O35 145.4(3)
O72 V6 O35 86.4(2)
O17 V6 V18 110.1(2)
O78 V6 V18 125.79(18)
O24 V6 V18 42.02(19)
O72 V6 V18 43.17(16)
O35 V6 V18 125.16(19)
O17 V6 V5 110.3(2)
O78 V6 V5 37.50(16)
O24 V6 V5 122.22(19)
O72 V6 V5 119.06(17)
O35 V6 V5 39.27(18)
V18 V6 V5 139.68(7)
O38 V7 O63 112.0(3)
O38 V7 O46 109.7(3)
O63 V7 O46 83.8(2)
O38 V7 O76 109.6(3)
O63 V7 O76 138.2(3)
O46 V7 O76 78.4(2)
O38 V7 O20 111.0(3)
O63 V7 O20 78.3(3)
O46 V7 O20 139.1(2)
O76 V7 O20 90.9(3)
O38 V7 V4 112.5(3)
O63 V7 V4 42.04(17)
O46 V7 V4 42.52(18)
O76 V7 V4 115.53(18)
O20 V7 V4 115.44(18)
O38 V7 V23 113.9(2)
O63 V7 V23 114.87(17)
O46 V7 V23 38.40(18)
O76 V7 V23 40.10(17)
O20 V7 V23 121.81(18)
V4 V7 V23 78.42(5)
O38 V7 V16 118.4(2)
O63 V7 V16 37.50(18)
O46 V7 V16 113.37(19)
O76 V7 V16 120.36(19)
O20 V7 V16 40.81(18)
V4 V7 V16 76.73(5)
V23 V7 V16 127.30(6)
O2 V8 O4 109.7(3)
O2 V8 O41 105.8(3)
O4 V8 O41 90.5(2)
O2 V8 O57 109.7(3)
O4 V8 O57 140.4(2)
O41 V8 O57 82.6(3)
O2 V8 O1 105.9(3)
O4 V8 O1 77.3(3)
O41 V8 O1 148.2(2)
O57 V8 O1 88.4(3)
O2 V8 V15 107.6(2)
O4 V8 V15 125.53(18)
O41 V8 V15 41.37(18)
O57 V8 V15 42.03(19)
O1 V8 V15 127.14(19)
O2 V8 V2 112.8(2)
O4 V8 V2 37.28(18)
O41 V8 V2 122.37(17)
O57 V8 V2 119.52(19)
O1 V8 V2 40.00(18)
V15 V8 V2 139.52(6)
O33 V9 O4 106.5(3)
O33 V9 O69 107.3(3)
O4 V9 O69 85.0(2)
O33 V9 O16 110.1(3)
O4 V9 O16 89.7(2)
O69 V9 O16 142.1(2)
O33 V9 O67 106.2(3)
O4 V9 O67 147.3(3)
O69 V9 O67 87.3(2)
O16 V9 O67 77.2(2)
O33 V9 V2 104.9(2)
O4 V9 V2 42.32(18)
O69 V9 V2 43.98(17)
O16 V9 V2 127.31(18)
O67 V9 V2 128.23(19)
O33 V9 V27 113.8(2)
O4 V9 V27 121.33(19)
O69 V9 V27 118.92(17)
O16 V9 V27 37.55(16)
O67 V9 V27 39.60(17)
V2 V9 V27 141.23(7)
O81 V10 O70 112.3(3)
O81 V10 O61 111.1(3)
O70 V10 O61 83.4(3)
O81 V10 O79 108.4(3)
O70 V10 O79 139.3(3)
O61 V10 O79 79.4(2)
O81 V10 O23 108.0(3)
O70 V10 O23 78.2(3)
O61 V10 O23 140.7(2)
O79 V10 O23 92.3(3)
O81 V10 V22 111.3(2)
O70 V10 V22 42.23(18)
O61 V10 V22 42.56(18)
O79 V10 V22 117.93(17)
O23 V10 V22 117.18(19)
O81 V10 V28 115.6(2)
O70 V10 V28 114.56(18)
O61 V10 V28 39.13(18)
O79 V10 V28 40.28(16)
O23 V10 V28 122.65(18)
V22 V10 V28 79.53(5)
O81 V10 V24 115.3(2)
O70 V10 V24 37.53(18)
O61 V10 V24 114.60(18)
O79 V10 V24 122.86(19)
O23 V10 V24 40.72(18)
V22 V10 V24 78.22(5)
V28 V10 V24 128.87(6)
O42 V11 O32 111.4(3)
O42 V11 O45 112.1(3)
O32 V11 O45 84.5(2)
O42 V11 O30 108.5(3)
O32 V11 O30 78.8(2)
O45 V11 O30 139.4(3)
O42 V11 O48 107.8(3)
O32 V11 O48 140.7(3)
O45 V11 O48 79.6(3)
O30 V11 O48 90.4(3)
O42 V11 V3 113.7(2)
O32 V11 V3 42.37(18)
O45 V11 V3 42.91(16)
O30 V11 V3 116.12(18)
O48 V11 V3 117.7(2)
O42 V11 V30 113.4(2)
O32 V11 V30 117.89(19)
O45 V11 V30 39.57(16)
O30 V11 V30 122.3(2)
O48 V11 V30 40.17(19)
V3 V11 V30 80.63(5)
O42 V11 V4 115.7(2)
O32 V11 V4 38.09(18)
O45 V11 V4 114.82(17)
O30 V11 V4 40.67(16)
O48 V11 V4 121.67(19)
V3 V11 V4 77.82(5)
V30 V11 V4 130.86(6)
O68 V12 O41 110.8(3)
O68 V12 O52 107.2(3)
O41 V12 O52 141.8(3)
O68 V12 O16 105.8(3)
O41 V12 O16 90.9(2)
O52 V12 O16 82.8(2)
O68 V12 O9 105.5(3)
O41 V12 O9 76.9(2)
O52 V12 O9 89.2(2)
O16 V12 O9 148.7(3)
O68 V12 V27 105.6(2)
O41 V12 V27 126.98(18)
O52 V12 V27 41.85(18)
O16 V12 V27 41.80(16)
O9 V12 V27 127.92(16)
O68 V12 V15 113.1(2)
O41 V12 V15 37.62(17)
O52 V12 V15 120.34(18)
O16 V12 V15 123.31(18)
O9 V12 V15 39.26(16)
V27 V12 V15 141.26(7)
O34 V13 O25 110.1(3)
O34 V13 O29 108.6(3)
O25 V13 O29 141.0(3)
O34 V13 O47 104.5(3)
O25 V13 O47 92.3(3)
O29 V13 O47 83.1(2)
O34 V13 O71 107.1(3)
O25 V13 O71 77.3(3)
O29 V13 O71 86.6(3)
O47 V13 O71 148.4(3)
O34 V13 V20 107.4(2)
O25 V13 V20 126.74(19)
O29 V13 V20 41.77(18)
O47 V13 V20 41.78(17)
O71 V13 V20 124.73(18)
O34 V13 V17 112.7(2)
O25 V13 V17 37.70(18)
O29 V13 V17 119.02(19)
O47 V13 V17 124.94(19)
O71 V13 V17 39.68(18)
V20 V13 V17 139.86(7)
O13 V14 O52 111.3(3)
O13 V14 O3 111.4(3)
O52 V14 O3 137.3(2)
O13 V14 O15 105.3(3)
O52 V14 O15 89.1(2)
O3 V14 O15 79.0(2)
O13 V14 O36 106.5(3)
O52 V14 O36 79.8(2)
O3 V14 O36 89.2(2)
O15 V14 O36 148.3(3)
O13 V14 V27 112.4(2)
O52 V14 V27 39.00(18)
O3 V14 V27 120.53(18)
O15 V14 V27 123.64(17)
O36 V14 V27 40.90(16)
O13 V14 V19 109.4(2)
O52 V14 V19 121.81(18)
O3 V14 V19 39.00(17)
O15 V14 V19 40.53(17)
O36 V14 V19 124.88(19)
V27 V14 V19 138.22(6)
O50 V15 O41 112.0(3)
O50 V15 O57 107.9(3)
O41 V15 O57 83.1(3)
O50 V15 O9 111.6(3)
O41 V15 O9 78.7(2)
O57 V15 O9 140.3(3)
O50 V15 O75 108.6(3)
O41 V15 O75 139.1(3)
O57 V15 O75 80.2(3)
O9 V15 O75 91.0(2)
O50 V15 V8 110.8(2)
O41 V15 V8 41.64(18)
O57 V15 V8 42.21(19)
O9 V15 V8 116.11(18)
O75 V15 V8 117.32(19)
O50 V15 V30 111.0(2)
O41 V15 V30 116.65(19)
O57 V15 V30 40.29(18)
O9 V15 V30 123.20(19)
O75 V15 V30 40.13(18)
V8 V15 V30 80.48(6)
O50 V15 V12 118.4(2)
O41 V15 V12 38.05(17)
O57 V15 V12 114.02(19)
O9 V15 V12 40.64(18)
O75 V15 V12 121.14(17)
V8 V15 V12 77.42(5)
V30 V15 V12 130.31(6)
O44 V16 O3 108.8(3)
O44 V16 O63 109.5(3)
O3 V16 O63 141.3(2)
O44 V16 O39 104.9(3)
O3 V16 O39 85.3(2)
O63 V16 O39 90.4(2)
O44 V16 O20 105.3(3)
O3 V16 O20 87.8(2)
O63 V16 O20 76.9(2)
O39 V16 O20 149.7(2)
O44 V16 V19 105.3(2)
O3 V16 V19 43.35(18)
O63 V16 V19 127.89(17)
O39 V16 V19 43.06(17)
O20 V16 V19 128.62(18)
O44 V16 V7 112.6(2)
O3 V16 V7 118.95(18)
O63 V16 V7 37.41(18)
O39 V16 V7 122.84(17)
O20 V16 V7 39.46(16)
V19 V16 V7 142.03(6)
O58 V17 O25 111.1(3)
O58 V17 O5 110.6(3)
O25 V17 O5 83.3(3)
O58 V17 O59 109.7(3)
O25 V17 O59 139.0(3)
O5 V17 O59 79.5(3)
O58 V17 O71 108.6(3)
O25 V17 O71 78.6(3)
O5 V17 O71 140.5(3)
O59 V17 O71 91.7(3)
O58 V17 V24 112.9(2)
O25 V17 V24 41.82(19)
O5 V17 V24 42.07(19)
O59 V17 V24 116.18(19)
O71 V17 V24 115.8(2)
O58 V17 V26 114.9(3)
O25 V17 V26 115.4(2)
O5 V17 V26 39.40(18)
O59 V17 V26 40.17(18)
O71 V17 V26 123.0(2)
V24 V17 V26 78.94(6)
O58 V17 V13 114.6(3)
O25 V17 V13 37.90(18)
O5 V17 V13 114.82(19)
O59 V17 V13 122.51(19)
O71 V17 V13 40.71(19)
V24 V17 V13 77.58(5)
V26 V17 V13 130.23(6)
O54 V18 O24 113.5(3)
O54 V18 O72 107.5(3)
O24 V18 O72 84.3(2)
O54 V18 O55 111.3(3)
O24 V18 O55 135.1(3)
O72 V18 O55 79.7(2)
O54 V18 O60 106.5(3)
O24 V18 O60 76.8(3)
O72 V18 O60 145.5(3)
O55 V18 O60 93.5(3)
O54 V18 V6 112.0(3)
O24 V18 V6 42.21(17)
O72 V18 V6 42.85(17)
O55 V18 V6 115.43(17)
O60 V18 V6 116.50(19)
O54 V18 V28 111.7(2)
O24 V18 V28 116.04(17)
O72 V18 V28 39.79(18)
O55 V18 V28 40.21(17)
O60 V18 V28 128.01(19)
V6 V18 V28 79.90(5)
O54 V18 V29 117.6(2)
O24 V18 V29 36.94(18)
O72 V18 V29 115.43(18)
O55 V18 V29 119.01(19)
O60 V18 V29 39.94(18)
V6 V18 V29 77.34(5)
V28 V18 V29 130.42(6)
O62 V19 O39 112.7(3)
O62 V19 O3 110.1(3)
O39 V19 O3 85.4(2)
O62 V19 O15 109.2(3)
O39 V19 O15 138.1(2)
O3 V19 O15 78.9(2)
O62 V19 O11 111.6(3)
O39 V19 O11 78.0(2)
O3 V19 O11 138.3(2)
O15 V19 O11 88.4(2)
O62 V19 V16 111.9(2)
O39 V19 V16 43.59(17)
O3 V19 V16 42.98(17)
O15 V19 V16 116.95(18)
O11 V19 V16 116.77(18)
O62 V19 V14 111.0(2)
O39 V19 V14 118.27(18)
O3 V19 V14 39.07(17)
O15 V19 V14 40.36(17)
O11 V19 V14 121.60(18)
V16 V19 V14 80.55(5)
O62 V19 V3 119.0(2)
O39 V19 V3 38.13(16)
O3 V19 V3 114.79(18)
O15 V19 V3 118.07(18)
O11 V19 V3 39.89(17)
V16 V19 V3 79.02(5)
V14 V19 V3 129.92(6)
O77 V20 O83 111.3(3)
O77 V20 O47 114.7(3)
O83 V20 O47 134.1(3)
O77 V20 O29 108.6(3)
O83 V20 O29 82.0(3)
O47 V20 O29 83.6(2)
O77 V20 O12 107.9(3)
O83 V20 O12 89.1(3)
O47 V20 O12 77.3(2)
O29 V20 O12 143.3(3)
O77 V20 V13 114.6(3)
O83 V20 V13 115.51(19)
O47 V20 V13 42.11(18)
O29 V20 V13 41.97(16)
O12 V20 V13 115.75(17)
O77 V20 V25 109.5(2)
O83 V20 V25 41.82(19)
O47 V20 V25 117.90(19)
O29 V20 V25 41.26(17)
O12 V20 V25 126.38(19)
V13 V20 V25 80.80(6)
O77 V20 V22 121.1(2)
O83 V20 V22 113.8(2)
O47 V20 V22 37.72(18)
O29 V20 V22 113.38(18)
O12 V20 V22 39.87(16)
V13 V20 V22 76.69(5)
V25 V20 V22 129.32(6)
O53 V21 O65 111.8(3)
O53 V21 O22 109.8(3)
O65 V21 O22 84.1(3)
O53 V21 O64 110.3(3)
O65 V21 O64 137.7(3)
O22 V21 O64 79.0(3)
O53 V21 O49 110.3(3)
O65 V21 O49 78.4(2)
O22 V21 O49 139.7(3)
O64 V21 O49 90.1(3)
O53 V21 V29 110.9(2)
O65 V21 V29 42.53(18)
O22 V21 V29 42.66(19)
O64 V21 V29 116.70(19)
O49 V21 V29 116.85(19)
O53 V21 V25 115.9(2)
O65 V21 V25 114.37(19)
O22 V21 V25 39.02(18)
O64 V21 V25 39.95(18)
O49 V21 V25 120.42(19)
V29 V21 V25 79.05(6)
O53 V21 V1 117.4(2)
O65 V21 V1 37.92(17)
O22 V21 V1 114.34(19)
O64 V21 V1 119.65(19)
O49 V21 V1 40.48(18)
V29 V21 V1 78.24(5)
V25 V21 V1 126.47(6)
O73 V22 O70 105.0(3)
O73 V22 O61 107.6(3)
O70 V22 O61 83.1(3)
O73 V22 O47 109.6(3)
O70 V22 O47 91.2(3)
O61 V22 O47 142.5(3)
O73 V22 O12 106.8(3)
O70 V22 O12 148.1(3)
O61 V22 O12 89.0(2)
O47 V22 O12 76.6(2)
O73 V22 V10 103.8(2)
O70 V22 V10 41.74(18)
O61 V22 V10 42.71(17)
O47 V22 V10 128.35(19)
O12 V22 V10 128.99(18)
O73 V22 V20 116.8(2)
O70 V22 V20 120.91(18)
O61 V22 V20 118.07(17)
O47 V22 V20 37.53(17)
O12 V22 V20 39.32(17)
V10 V22 V20 139.43(7)
O26 V23 O46 109.4(3)
O26 V23 O69 110.8(3)
O46 V23 O69 139.8(3)
O26 V23 O37 102.8(3)
O46 V23 O37 91.6(3)
O69 V23 O37 80.1(2)
O26 V23 O76 106.8(3)
O46 V23 O76 79.2(2)
O69 V23 O76 88.9(2)
O37 V23 O76 150.5(3)
O26 V23 V2 109.3(2)
O46 V23 V2 123.43(19)
O69 V23 V2 39.95(17)
O37 V23 V2 40.37(18)
O76 V23 V2 125.19(19)
O26 V23 V7 111.9(2)
O46 V23 V7 39.30(17)
O69 V23 V7 120.38(18)
O37 V23 V7 126.4(2)
O76 V23 V7 39.93(18)
V2 V23 V7 138.80(6)
O19 V24 O70 109.3(3)
O19 V24 O25 106.7(3)
O70 V24 O25 89.2(3)
O19 V24 O5 108.4(3)
O70 V24 O5 142.1(3)
O25 V24 O5 83.1(3)
O19 V24 O23 105.2(3)
O70 V24 O23 77.3(3)
O25 V24 O23 148.0(2)
O5 V24 O23 90.0(3)
O19 V24 V17 108.2(2)
O70 V24 V17 124.69(18)
O25 V24 V17 41.38(19)
O5 V24 V17 42.33(19)
O23 V24 V17 128.29(18)
O19 V24 V10 111.3(2)
O70 V24 V10 37.18(18)
O25 V24 V10 121.66(19)
O5 V24 V10 122.18(19)
O23 V24 V10 40.16(17)
V17 V24 V10 140.54(6)
O66 V25 O29 109.6(3)
O66 V25 O83 107.1(3)
O29 V25 O83 81.3(2)
O66 V25 O22 106.3(3)
O29 V25 O22 144.1(3)
O83 V25 O22 88.7(3)
O66 V25 O64 107.6(3)
O29 V25 O64 90.2(2)
O83 V25 O64 145.1(3)
O22 V25 O64 78.5(3)
O66 V25 V20 107.3(3)
O29 V25 V20 41.18(18)
O83 V25 V20 41.16(18)
O22 V25 V20 125.89(19)
O64 V25 V20 127.50(18)
O66 V25 V21 111.6(3)
O29 V25 V21 122.64(19)
O83 V25 V21 120.8(2)
O22 V25 V21 38.49(17)
O64 V25 V21 40.06(18)
V20 V25 V21 141.01(7)
O10 V26 O51 111.3(3)
O10 V26 O5 110.7(3)
O51 V26 O5 138.0(3)
O10 V26 O59 106.4(3)
O51 V26 O59 88.6(3)
O5 V26 O59 79.4(3)
O10 V26 O28 105.8(3)
O51 V26 O28 79.8(3)
O5 V26 O28 89.4(3)
O59 V26 O28 147.8(3)
O10 V26 V5 112.4(3)
O51 V26 V5 39.54(19)
O5 V26 V5 120.33(19)
O59 V26 V5 123.28(18)
O28 V26 V5 40.32(17)
O10 V26 V17 112.6(3)
O51 V26 V17 119.27(19)
O5 V26 V17 39.50(19)
O59 V26 V17 39.93(18)
O28 V26 V17 123.8(2)
V5 V26 V17 134.98(6)
O84 V27 O16 110.0(3)
O84 V27 O52 110.9(3)
O16 V27 O52 84.1(2)
O84 V27 O36 109.4(3)
O16 V27 O36 140.5(3)
O52 V27 O36 80.1(2)
O84 V27 O67 110.5(3)
O16 V27 O67 78.3(2)
O52 V27 O67 138.4(3)
O36 V27 O67 90.0(2)
O84 V27 V12 111.3(2)
O16 V27 V12 42.74(18)
O52 V27 V12 42.23(16)
O36 V27 V12 117.84(18)
O67 V27 V12 116.00(17)
O84 V27 V14 114.2(2)
O16 V27 V14 116.61(18)
O52 V27 V14 38.88(16)
O36 V27 V14 41.36(18)
O67 V27 V14 121.99(18)
V12 V27 V14 79.31(5)
O84 V27 V9 116.9(2)
O16 V27 V9 38.20(18)
O52 V27 V9 113.62(17)
O36 V27 V9 120.31(19)
O67 V27 V9 40.11(16)
V12 V27 V9 77.98(5)
V14 V27 V9 128.67(6)
O27 V28 O61 109.7(3)
O27 V28 O72 108.8(3)
O61 V28 O72 141.5(3)
O27 V28 O55 106.7(3)
O61 V28 O55 89.2(2)
O72 V28 O55 80.0(2)
O27 V28 O79 104.4(3)
O61 V28 O79 79.7(2)
O72 V28 O79 90.8(2)
O55 V28 O79 148.9(3)
O27 V28 V18 109.5(2)
O61 V28 V18 122.83(18)
O72 V28 V18 40.06(17)
O55 V28 V18 40.26(18)
O79 V28 V18 126.83(19)
O27 V28 V10 112.1(2)
O61 V28 V10 39.09(17)
O72 V28 V10 122.02(17)
O55 V28 V10 122.86(19)
O79 V28 V10 40.57(18)
V18 V28 V10 138.37(6)
O18 V29 O24 111.4(3)
O18 V29 O65 106.2(3)
O24 V29 O65 90.0(3)
O18 V29 O22 109.3(3)
O24 V29 O22 138.9(2)
O65 V29 O22 83.4(3)
O18 V29 O60 103.6(3)
O24 V29 O60 76.6(3)
O65 V29 O60 150.1(2)
O22 V29 O60 89.3(3)
O18 V29 V21 106.5(2)
O24 V29 V21 125.61(18)
O65 V29 V21 41.84(19)
O22 V29 V21 42.73(18)
O60 V29 V21 129.6(2)
O18 V29 V18 114.2(2)
O24 V29 V18 37.07(18)
O65 V29 V18 121.58(18)
O22 V29 V18 117.95(19)
O60 V29 V18 39.63(18)
V21 V29 V18 139.28(6)
O7 V30 O75 106.9(3)
O7 V30 O45 111.2(3)
O75 V30 O45 88.3(2)
O7 V30 O57 111.2(3)
O75 V30 O57 80.0(3)
O45 V30 O57 137.6(2)
O7 V30 O48 106.5(3)
O75 V30 O48 146.6(3)
O45 V30 O48 79.1(2)
O57 V30 O48 88.6(3)
O7 V30 V15 112.1(3)
O75 V30 V15 40.45(18)
O45 V30 V15 120.10(18)
O57 V30 V15 39.78(18)
O48 V30 V15 123.5(2)
O7 V30 V11 111.8(3)
O75 V30 V11 122.64(17)
O45 V30 V11 38.92(18)
O57 V30 V11 120.24(19)
O48 V30 V11 40.39(17)
V15 V30 V11 136.03(6)
Sb5 O1 V2 137.9(3)
Sb5 O1 V8 121.9(3)
V2 O1 V8 99.5(3)
V16 O3 V19 93.7(3)
V16 O3 V14 154.8(3)
V19 O3 V14 101.9(3)
V2 O4 V9 95.3(3)
V2 O4 V8 105.2(3)
V9 O4 V8 149.8(3)
V24 O5 V26 149.1(3)
V24 O5 V17 95.6(3)
V26 O5 V17 101.1(3)
Sb5 O6 Sb6 129.8(3)
V15 O9 Sb1 139.0(3)
V15 O9 V12 100.1(3)
Sb1 O9 V12 120.8(3)
Sb2 O11 V19 141.1(3)
Sb2 O11 V3 118.2(3)
V19 O11 V3 100.7(2)
Sb10 O12 V20 134.3(3)
Sb10 O12 V22 123.3(3)
V20 O12 V22 100.8(3)
Sb9 O14 Sb10 131.9(3)
Sb1 O15 V14 119.3(3)
Sb1 O15 V19 140.6(3)
V14 O15 V19 99.1(3)
V27 O16 V9 104.3(3)
V27 O16 V12 95.5(3)
V9 O16 V12 145.6(3)
Sb3 O20 V7 138.1(3)
Sb3 O20 V16 121.9(3)
V7 O20 V16 99.7(3)
V29 O22 V21 94.6(3)
V29 O22 V25 148.5(3)
V21 O22 V25 102.5(3)
Sb8 O23 V10 138.0(3)
Sb8 O23 V24 122.7(3)
V10 O23 V24 99.1(3)
V29 O24 V18 106.0(3)
V29 O24 V6 148.8(3)
V18 O24 V6 95.8(3)
V17 O25 V13 104.4(3)
V17 O25 V24 96.8(3)
V13 O25 V24 147.8(3)
V5 O28 Sb8 139.2(3)
V5 O28 V26 98.9(3)
Sb8 O28 V26 121.9(3)
V20 O29 V25 97.6(3)
V20 O29 V13 96.3(3)
V25 O29 V13 151.3(4)
Sb6 O30 V11 138.8(3)
Sb6 O30 V4 121.2(3)
V11 O30 V4 100.0(3)
V11 O32 V3 95.5(3)
V11 O32 V4 104.1(3)
V3 O32 V4 146.8(3)
V5 O35 Sb7 138.4(3)
V5 O35 V6 100.2(3)
Sb7 O35 V6 121.2(3)
Sb3 O36 V27 142.5(3)
Sb3 O36 V14 119.7(3)
V27 O36 V14 97.7(3)
Sb6 O37 V23 117.4(3)
Sb6 O37 V2 142.9(3)
V23 O37 V2 99.7(3)
V19 O39 V16 93.3(3)
V19 O39 V3 104.5(3)
V16 O39 V3 147.8(3)
V15 O41 V8 97.0(3)
V15 O41 V12 104.3(3)
V8 O41 V12 147.2(3)
Sb1 O43 Sb2 130.1(3)
V11 O45 V3 94.6(2)
V11 O45 V30 101.5(3)
V3 O45 V30 152.7(3)
V23 O46 V4 148.9(3)
V23 O46 V7 102.3(3)
V4 O46 V7 94.9(2)
V20 O47 V22 104.8(3)
V20 O47 V13 96.1(3)
V22 O47 V13 144.0(3)
Sb5 O48 V30 119.4(3)
Sb5 O48 V11 141.0(4)
V30 O48 V11 99.4(3)
Sb12 O49 V21 141.2(3)
Sb12 O49 V1 119.3(3)
V21 O49 V1 99.4(3)
V15 O50 Co1 156.0(4)
V26 O51 V5 101.1(3)
V26 O51 V1 153.7(4)
V5 O51 V1 94.6(3)
V14 O52 V27 102.1(3)
V14 O52 V12 151.6(3)
V27 O52 V12 95.9(3)
V28 O55 V18 99.5(3)
V28 O55 Sb10 117.6(3)
V18 O55 Sb10 141.2(3)
Sb4 O56 Sb3 128.9(3)
V15 O57 V8 95.8(3)
V15 O57 V30 99.9(3)
V8 O57 V30 152.2(3)
V17 O59 Sb12 142.3(3)
V17 O59 V26 99.9(3)
Sb12 O59 V26 117.8(3)
Sb9 O60 V18 134.7(3)
Sb9 O60 V29 122.1(3)
V18 O60 V29 100.4(3)
V22 O61 V10 94.7(2)
V22 O61 V28 150.9(3)
V10 O61 V28 101.8(3)
V7 O63 V16 105.1(3)
V7 O63 V4 96.4(3)
V16 O63 V4 144.8(3)
Sb11 O64 V25 119.8(3)
Sb11 O64 V21 140.1(3)
V25 O64 V21 100.0(3)
V21 O65 V29 95.6(3)
V21 O65 V1 104.9(3)
V29 O65 V1 148.1(3)
Sb4 O67 V27 140.3(3)
Sb4 O67 V9 119.3(3)
V27 O67 V9 100.3(3)
V9 O69 V23 154.2(3)
V9 O69 V2 93.1(2)
V23 O69 V2 100.9(3)
V10 O70 V24 105.3(3)
V10 O70 V22 96.0(3)
V24 O70 V22 150.4(3)
Sb11 O71 V17 137.2(4)
Sb11 O71 V13 123.1(3)
V17 O71 V13 99.6(3)
V6 O72 V28 149.7(3)
V6 O72 V18 94.0(2)
V28 O72 V18 100.1(3)
V30 O75 V15 99.4(3)
V30 O75 Sb2 118.5(3)
V15 O75 Sb2 142.0(3)
Sb4 O76 V7 143.0(3)
Sb4 O76 V23 117.0(3)
V7 O76 V23 100.0(3)
V5 O78 V1 97.4(3)
V5 O78 V6 104.7(3)
V1 O78 V6 149.9(3)
Sb7 O79 V28 118.7(3)
Sb7 O79 V10 141.8(3)
V28 O79 V10 99.2(3)
Sb7 O80 Sb8 131.2(3)
Sb12 O82 Sb11 129.9(3)
V20 O83 V25 97.0(3)
V20 O83 Sb9 141.4(3)
V25 O83 Sb9 113.8(3)
N5 Co1 N2 102.2(4)
N5 Co1 N3 93.2(5)
N2 Co1 N3 154.0(4)
N5 Co1 N4 171.7(4)
N2 Co1 N4 84.4(5)
N3 Co1 N4 82.6(6)
N5 Co1 N1 92.0(4)
N2 Co1 N1 98.9(4)
N3 Co1 N1 101.5(4)
N4 Co1 N1 81.8(3)
N5 Co1 O50 93.8(3)
N2 Co1 O50 77.9(3)
N3 Co1 O50 80.2(3)
N4 Co1 O50 92.6(3)
N1 Co1 O50 173.8(3)
C1 N1 Co1 108.9(6)
C2 C1 N1 110.5(10)
C1 C2 N4 117.5(13)
C3 N2 Co1 106.5(11)
N2 C3 C4 111.5(17)
N4 C4 C3 114.4(16)
C5 N3 Co1 110.7(13)
N3 C5 C6 108.4(14)
C4 N4 C2 119.0(13)
C4 N4 C6 114.8(10)
C2 N4 C6 111.7(11)
C4 N4 Co1 103.1(10)
C2 N4 Co1 106.3(9)
C6 N4 Co1 99.0(6)
C7 N5 Co1 117.5(7)
N5 C7 C8 111.2(9)
N6 C8 C7 116.4(9)
C11 N6 C9 105.3(10)
C11 N6 C8 112.9(9)
C9 N6 C8 112.6(10)
C10 C9 N6 113.6(14)
C9 C10 N7 110(2)
N6 C11 C12 119.4(10)
N8 C12 C11 114.0(11)
N12 Co2 N9 118.6(3)
N12 Co2 N13 100.5(3)
N9 Co2 N13 103.6(3)
N12 Co2 N11 114.7(3)
N9 Co2 N11 117.0(3)
N13 Co2 N11 97.1(3)
N12 Co2 N10 79.9(3)
N9 Co2 N10 80.0(3)
N13 Co2 N10 175.5(3)
N11 Co2 N10 78.8(3)
C13 N9 Co2 110.5(6)
N9 C13 C14 107.6(7)
N10 C14 C13 110.0(7)
C15 N10 C17 111.1(7)
C15 N10 C14 112.4(7)
C17 N10 C14 112.4(7)
C15 N10 Co2 108.2(5)
C17 N10 Co2 105.7(5)
C14 N10 Co2 106.6(5)
N10 C15 C16 108.9(7)
N11 C16 C15 108.4(8)
C16 N11 Co2 110.9(6)
N10 C17 C18 109.9(7)
N12 C18 C17 107.7(7)
C18 N12 Co2 110.8(5)
C19 N13 Co2 112.3(6)
N13 C19 C20 111.6(8)
N14 C20 C19 109.6(7)
C23 N14 C21 112.4(8)
C23 N14 C20 112.3(8)
C21 N14 C20 108.9(7)
N14 C21 C22 113.3(9)
N15 C22 C21 113.0(9)
N14 C23 C24 111.2(8)
N16 C24 C23 114.3(9)
C24 N16 Co3 119.0(6)
N16 Co3 N18 100.2(4)
N16 Co3 N19 99.5(3)
N18 Co3 N19 109.6(4)
N16 Co3 N20 100.5(3)
N18 Co3 N20 118.2(4)
N19 Co3 N20 123.2(4)
N16 Co3 N17 179.6(4)
N18 Co3 N17 79.8(3)
N19 Co3 N17 80.2(3)
N20 Co3 N17 79.9(3)
C25 N17 C27 112.1(8)
C25 N17 C29 112.1(8)
C27 N17 C29 110.3(8)
C25 N17 Co3 108.0(6)
C27 N17 Co3 107.0(6)
C29 N17 Co3 107.1(6)
C26 C25 N17 110.4(9)
C25 C26 N18 107.9(9)
C26 N18 Co3 109.6(6)
N17 C27 C28 108.4(8)
N19 C28 C27 108.7(8)
C28 N19 Co3 110.8(6)
C30 C29 N17 110.6(9)
N20 C30 C29 108.1(9)
C30 N20 Co3 109.9(6)
C31 N21 Sb1 114.9(7)
N21 C31 C32 112.2(10)
C31 C32 N22 112.2(11)
C35 N22 C33 117.4(12)
C35 N22 C32 109.9(12)
C33 N22 C32 110.5(12)
C34 C33 N22 117.1(17)
C33 C34 N23 115.5(17)
N22 C35 C36 113.5(12)
N24 C36 C35 108.9(13)
N25 C37 C38 113.6(10)
N26 C38 C37 116.8(8)
C39 N26 C47 114.0(7)
C39 N26 C38 114.8(7)
C47 N26 C38 112.9(7)
N26 C39 C40 109.9(7)
N27 C40 C39 111.4(8)
C40 N27 Co4 120.7(6)
N31 Co4 N29 120.1(3)
N31 Co4 N30 111.1(4)
N29 Co4 N30 120.2(4)
N31 Co4 N27 101.5(3)
N29 Co4 N27 100.6(3)
N30 Co4 N27 97.1(3)
N31 Co4 N28 80.9(3)
N29 Co4 N28 81.0(3)
N30 Co4 N28 78.8(3)
N27 Co4 N28 175.8(3)
C41 N28 C45 112.4(8)
C41 N28 C43 111.9(8)
C45 N28 C43 111.3(7)
C41 N28 Co4 106.6(6)
C45 N28 Co4 105.9(6)
C43 N28 Co4 108.4(6)
N28 C41 C42 110.3(9)
N29 C42 C41 110.7(9)
C42 N29 Co4 109.9(6)
N28 C43 C44 109.4(8)
N30 C44 C43 108.7(8)
C44 N30 Co4 113.3(6)
N28 C45 C46 110.5(8)
C45 C46 N31 108.3(7)
C46 N31 Co4 111.6(5)
N26 C47 C48 110.7(7)
N32 C48 C47 111.4(7)
C48 N32 Co5 114.3(6)
N33 Co5 N32 102.6(3)
N33 Co5 N36 112.4(3)
N32 Co5 N36 98.5(3)
N33 Co5 N35 119.1(3)
N32 Co5 N35 99.8(3)
N36 Co5 N35 119.0(3)
N33 Co5 N34 79.6(3)
N32 Co5 N34 177.4(3)
N36 Co5 N34 79.4(3)
N35 Co5 N34 80.0(3)
C49 N33 Co5 111.7(6)
N33 C49 C50 108.0(9)
N34 C50 C49 108.5(8)
C53 N34 C50 112.3(8)
C53 N34 C51 113.4(7)
C50 N34 C51 111.6(8)
C53 N34 Co5 107.1(5)
C50 N34 Co5 106.3(5)
C51 N34 Co5 105.6(5)
N34 C51 C52 110.7(7)
N35 C52 C51 108.2(8)
C52 N35 Co5 109.6(6)
N34 C53 C54 109.3(8)
N36 C54 C53 108.2(8)
C54 N36 Co5 109.8(6)
N39 Co6 N42 98.5(4)
N39 Co6 N37 151.9(5)
N42 Co6 N37 105.2(4)
N39 Co6 N40 96.3(7)
N42 Co6 N40 98.7(4)
N37 Co6 N40 95.0(6)
N39 Co6 N41 88.8(7)
N42 Co6 N41 77.1(5)
N37 Co6 N41 82.0(6)
N40 Co6 N41 173.9(6)
N39 Co6 N38 78.7(5)
N42 Co6 N38 176.1(4)
N37 Co6 N38 78.2(5)
N40 Co6 N38 79.0(5)
N41 Co6 N38 105.4(6)
C55 N37 Co6 113.4(11)
C56 C55 N37 106.6(14)
N38 C56 C55 112.3(12)
C56 N38 C57 111.4(12)
C56 N38 C59 107.6(13)
C57 N38 C59 115.6(15)
C56 N38 Co6 106.5(10)
C57 N38 Co6 104.7(9)
C59 N38 Co6 110.7(8)
N38 C57 C58 110.9(13)
N39 C58 C57 111.0(16)
C58 N39 Co6 115.6(10)
N38 C59 C60 109.3(13)
N40 C60 C59 110.0(13)
C60 N40 Co6 109.1(10)
C61 N41 Co6 108.1(14)
N41 C61 C62 119(2)
N42 C62 C61 105.4(15)
C62 N42 Co6 115.0(8)
C5 C6 N4 110.9(9)

loop_
_geom_bond_atom_site_label_1
_geom_bond_atom_site_label_2
_geom_bond_distance
Sb1 O15 1.945(6)
Sb1 O43 1.961(6)
Sb1 O9 2.013(6)
Sb1 N21 2.592(8)
Sb2 O43 1.965(6)
Sb2 O11 1.965(5)
Sb2 O75 1.976(6)
Sb3 O36 1.939(6)
Sb3 O20 1.957(6)
Sb3 O56 1.965(6)
Sb4 O67 1.943(6)
Sb4 O56 1.951(5)
Sb4 O76 1.960(6)
Sb5 O48 1.949(6)
Sb5 O1 1.957(6)
Sb5 O6 1.959(6)
Sb6 O30 1.956(6)
Sb6 O37 1.958(6)
Sb6 O6 1.968(6)
Sb7 O80 1.951(6)
Sb7 O79 1.961(6)
Sb7 O35 1.965(6)
Sb8 O23 1.942(6)
Sb8 O80 1.954(6)
Sb8 O28 1.965(6)
Sb9 O14 1.956(6)
Sb9 O60 1.963(6)
Sb9 O83 2.018(6)
Sb10 O12 1.953(6)
Sb10 O14 1.966(6)
Sb10 O55 2.005(6)
Sb11 O64 1.947(6)
Sb11 O71 1.955(6)
Sb11 O82 1.965(6)
Sb12 O49 1.951(6)
Sb12 O82 1.964(6)
Sb12 O59 1.974(6)
V1 O8 1.618(6)
V1 O78 1.918(6)
V1 O65 1.945(6)
V1 O51 1.976(6)
V1 O49 2.013(6)
V1 V5 2.8768(19)
V1 V21 3.059(2)
V2 O74 1.613(6)
V2 O4 1.920(6)
V2 O69 1.974(6)
V2 O37 1.984(6)
V2 O1 1.993(6)
V2 V9 2.839(2)
V2 V23 3.019(2)
V2 V8 3.059(2)
V3 O31 1.619(6)
V3 O32 1.932(6)
V3 O45 1.949(5)
V3 O39 1.957(5)
V3 O11 2.003(6)
V3 V11 2.853(2)
V3 V19 3.069(2)
V4 O21 1.615(6)
V4 O32 1.935(6)
V4 O63 1.950(6)
V4 O46 1.962(6)
V4 O30 2.013(6)
V4 V7 2.893(2)
V4 V11 3.0419(19)
V5 O40 1.638(7)
V5 O78 1.913(5)
V5 O51 1.937(6)
V5 O35 1.954(6)
V5 O28 1.956(6)
V5 V26 2.986(2)
V5 V6 3.038(2)
V6 O17 1.628(6)
V6 O78 1.924(6)
V6 O24 1.934(6)
V6 O72 1.952(6)
V6 O35 2.005(5)
V6 V18 2.863(2)
V7 O38 1.619(6)
V7 O63 1.930(6)
V7 O46 1.965(6)
V7 O76 1.975(6)
V7 O20 1.978(6)
V7 V23 3.0311(19)
V7 V16 3.068(2)
V8 O2 1.620(6)
V8 O4 1.930(6)
V8 O41 1.931(6)
V8 O57 1.948(6)
V8 O1 2.015(7)
V8 V15 2.884(2)
V9 O33 1.630(6)
V9 O4 1.923(6)
V9 O69 1.938(6)
V9 O16 1.954(6)
V9 O67 2.006(5)
V9 V27 3.063(2)
V10 O81 1.629(6)
V10 O70 1.912(6)
V10 O61 1.944(6)
V10 O79 1.988(6)
V10 O23 1.993(6)
V10 V22 2.856(2)
V10 V28 3.0175(19)
V10 V24 3.052(2)
V11 O42 1.624(7)
V11 O32 1.922(6)
V11 O45 1.932(6)
V11 O30 1.958(6)
V11 O48 1.980(6)
V11 V30 3.014(2)
V12 O68 1.626(6)
V12 O41 1.939(6)
V12 O52 1.944(5)
V12 O16 1.961(6)
V12 O9 2.017(6)
V12 V27 2.8769(19)
V12 V15 3.048(2)
V13 O34 1.627(6)
V13 O25 1.932(6)
V13 O29 1.947(6)
V13 O47 1.952(6)
V13 O71 2.015(7)
V13 V20 2.894(2)
V13 V17 3.046(2)
V14 O13 1.610(6)
V14 O52 1.925(5)
V14 O3 1.938(6)
V14 O15 1.973(6)
V14 O36 2.000(6)
V14 V27 2.998(2)
V14 V19 3.008(2)
V15 O50 1.632(6)
V15 O41 1.921(6)
V15 O57 1.941(6)
V15 O9 1.960(6)
V15 O75 1.965(6)
V15 V30 2.988(2)
V16 O44 1.631(5)
V16 O3 1.921(6)
V16 O63 1.934(6)
V16 O39 1.943(6)
V16 O20 2.034(6)
V16 V19 2.813(2)
V17 O58 1.618(7)
V17 O25 1.923(6)
V17 O5 1.955(7)
V17 O59 1.965(6)
V17 O71 1.972(6)
V17 V24 2.889(2)
V17 V26 3.015(2)
V18 O54 1.625(6)
V18 O24 1.926(6)
V18 O72 1.964(6)
V18 O55 1.968(6)
V18 O60 1.992(6)
V18 V28 3.0035(19)
V18 V29 3.072(2)
V19 O62 1.616(6)
V19 O39 1.924(6)
V19 O3 1.935(6)
V19 O15 1.980(6)
V19 O11 1.982(5)
V20 O77 1.625(7)
V20 O83 1.936(6)
V20 O47 1.939(6)
V20 O29 1.939(6)
V20 O12 1.986(6)
V20 V25 2.920(2)
V20 V22 3.078(2)
V21 O53 1.624(6)
V21 O65 1.913(6)
V21 O22 1.943(6)
V21 O64 1.991(6)
V21 O49 1.999(6)
V21 V29 2.854(2)
V21 V25 3.047(2)
V22 O73 1.638(6)
V22 O70 1.930(6)
V22 O61 1.938(6)
V22 O47 1.947(6)
V22 O12 2.009(6)
V23 O26 1.608(7)
V23 O46 1.927(6)
V23 O69 1.943(6)
V23 O37 1.968(6)
V23 O76 1.982(6)
V24 O19 1.624(6)
V24 O70 1.927(6)
V24 O25 1.940(6)
V24 O5 1.945(6)
V24 O23 2.016(6)
V25 O66 1.604(6)
V25 O29 1.942(6)
V25 O83 1.962(6)
V25 O22 1.965(6)
V25 O64 1.987(6)
V26 O10 1.620(6)
V26 O51 1.929(6)
V26 O5 1.950(6)
V26 O59 1.974(6)
V26 O28 1.975(6)
V27 O84 1.618(6)
V27 O16 1.926(5)
V27 O52 1.930(6)
V27 O36 1.981(6)
V27 O67 1.985(6)
V28 O27 1.616(7)
V28 O61 1.945(6)
V28 O72 1.953(6)
V28 O55 1.966(6)
V28 O79 1.976(6)
V29 O18 1.633(6)
V29 O24 1.921(6)
V29 O65 1.938(6)
V29 O22 1.940(6)
V29 O60 2.005(6)
V30 O7 1.610(6)
V30 O75 1.952(6)
V30 O45 1.960(6)
V30 O57 1.962(6)
V30 O48 1.971(7)
O50 Co1 2.245(6)
Co1 N5 2.098(9)
Co1 N2 2.132(9)
Co1 N3 2.162(12)
Co1 N4 2.169(11)
Co1 N1 2.173(8)
N1 C1 1.463(15)
C1 C2 1.45(2)
C2 N4 1.482(19)
N2 C3 1.492(17)
C3 C4 1.503(17)
C4 N4 1.422(15)
N3 C5 1.375(15)
C5 C6 1.453(17)
N4 C6 1.627(13)
N5 C7 1.480(13)
C7 C8 1.523(16)
C8 N6 1.484(13)
N6 C11 1.465(14)
N6 C9 1.482(16)
C9 C10 1.44(2)
C10 N7 1.51(3)
C11 C12 1.486(18)
C12 N8 1.473(15)
Co2 N12 2.060(7)
Co2 N9 2.077(8)
Co2 N13 2.086(7)
Co2 N11 2.094(8)
Co2 N10 2.286(7)
N9 C13 1.488(11)
C13 C14 1.530(14)
C14 N10 1.488(12)
N10 C15 1.467(12)
N10 C17 1.478(12)
C15 C16 1.540(14)
C16 N11 1.463(12)
C17 C18 1.511(13)
C18 N12 1.476(11)
N13 C19 1.475(12)
C19 C20 1.553(14)
C20 N14 1.486(11)
N14 C23 1.451(13)
N14 C21 1.473(13)
C21 C22 1.533(13)
C22 N15 1.467(15)
C23 C24 1.512(16)
C24 N16 1.484(13)
N16 Co3 2.063(8)
Co3 N18 2.096(9)
Co3 N19 2.103(8)
Co3 N20 2.119(9)
Co3 N17 2.233(9)
N17 C25 1.486(14)
N17 C27 1.492(13)
N17 C29 1.504(12)
C25 C26 1.483(16)
C26 N18 1.504(15)
C27 C28 1.513(14)
C28 N19 1.483(14)
C29 C30 1.499(16)
C30 N20 1.465(15)
N21 C31 1.438(14)
C31 C32 1.517(16)
C32 N22 1.518(16)
N22 C35 1.460(19)
N22 C33 1.49(2)
C33 C34 1.45(2)
C34 N23 1.51(2)
C35 C36 1.551(19)
C36 N24 1.474(18)
N25 C37 1.486(15)
C37 C38 1.513(14)
C38 N26 1.474(12)
N26 C39 1.458(11)
N26 C47 1.465(12)
C39 C40 1.501(14)
C40 N27 1.475(12)
N27 Co4 2.091(8)
Co4 N31 2.068(7)
Co4 N29 2.078(7)
Co4 N30 2.079(9)
Co4 N28 2.251(8)
N28 C41 1.461(11)
N28 C45 1.474(12)
N28 C43 1.489(12)
C41 C42 1.502(15)
C42 N29 1.484(15)
C43 C44 1.513(14)
C44 N30 1.456(13)
C45 C46 1.506(13)
C46 N31 1.511(12)
C47 C48 1.538(12)
C48 N32 1.481(12)
N32 Co5 2.070(7)
Co5 N33 2.050(8)
Co5 N36 2.078(8)
Co5 N35 2.094(8)
Co5 N34 2.274(7)
N33 C49 1.468(13)
C49 C50 1.515(14)
C50 N34 1.478(13)
N34 C53 1.470(12)
N34 C51 1.484(13)
C51 C52 1.501(15)
C52 N35 1.466(12)
C53 C54 1.517(14)
C54 N36 1.462(12)
Co6 N39 2.089(13)
Co6 N42 2.096(8)
Co6 N37 2.119(14)
Co6 N40 2.177(12)
Co6 N41 2.252(15)
Co6 N38 2.261(13)
N37 C55 1.50(2)
C55 C56 1.49(2)
C56 N38 1.433(18)
N38 C57 1.483(18)
N38 C59 1.53(2)
C57 C58 1.50(2)
C58 N39 1.48(2)
C59 C60 1.57(2)
C60 N40 1.467(19)
N41 C61 1.500(17)
C61 C62 1.513(17)
C62 N42 1.50(2)
